data_4311487
loop_
_publ_author_name
'Cristina Ca\~nada-Vilalta'
'Ted A. O'Brien'
'Euan K. Brechin'
'Maren Pink'
'Ernest R. Davidson'
'George Christou'

_publ_section_title
;
 Large Spin Differences in Structurally Related Fe6 Molecular Clusters and
 Their Magnetostructural Explanation
;
_journal_name_full 'Inorganic Chemistry'
_journal_page_first 5505
_journal_page_last 5521
_journal_paper_doi 10.1021/ic049413h
_journal_volume 43
_journal_year 2004
_chemical_formula_sum 'C96.18 H86.34 Fe6 N7 O25'
_chemical_formula_weight 2075.26
_chemical_name_systematic
; 
 ? 
;
_space_group_IT_number 2
_symmetry_cell_setting triclinic
_symmetry_space_group_name_Hall '-P 1'
_symmetry_space_group_name_H-M 'P -1'
_atom_sites_solution_hydrogens geom
_atom_sites_solution_primary direct
_atom_sites_solution_secondary difmap
_audit_creation_method SHELXL-97
_cell_angle_alpha 89.1090(10)
_cell_angle_beta 83.2400(10)
_cell_angle_gamma 83.0730(10)
_cell_formula_units_Z 2
_cell_length_a 12.9519(6)
_cell_length_b 14.2296(7)
_cell_length_c 26.4108(12)
_cell_measurement_reflns_used 8294
_cell_measurement_temperature 120(2)
_cell_measurement_theta_max 30.02
_cell_measurement_theta_min 2.35
_cell_volume 4798.4(4)
_computing_cell_refinement 'SAINT (Bruker, current version, 2001)'
_computing_data_collection 'SMART (Bruker, current version, 2001)'
_computing_data_reduction 'SAINT (Bruker, current version, 2001)'
_computing_molecular_graphics 'SHELXTL (Bruker), XTEL (Local Library)'
_computing_publication_material 'SHELXTL (Bruker)'
_computing_structure_refinement 'SHELXL-97 (Sheldrick, 1997)'
_computing_structure_solution 'SHELXS-97 (Sheldrick, 1997)'
_diffrn_ambient_temperature 120(2)
_diffrn_detector 'CCD area detector'
_diffrn_detector_area_resol_mean 44.52
_diffrn_detector_type 'Bruker SMART 6000'
_diffrn_measured_fraction_theta_full 0.997
_diffrn_measured_fraction_theta_max 0.997
_diffrn_measurement_details '0.30 degree frames measured for 10 seconds each'
_diffrn_measurement_device 'three-circle goniometer with fixed chi'
_diffrn_measurement_device_type 'Bruker Platform goniometer'
_diffrn_measurement_method \w-scans
_diffrn_radiation_monochromator graphite
_diffrn_radiation_source 'fine-focus sealed tube'
_diffrn_radiation_type MoK\a
_diffrn_radiation_wavelength 0.71073
_diffrn_reflns_av_R_equivalents 0.0460
_diffrn_reflns_av_sigmaI/netI 0.0505
_diffrn_reflns_limit_h_max 18
_diffrn_reflns_limit_h_min -18
_diffrn_reflns_limit_k_max 19
_diffrn_reflns_limit_k_min -20
_diffrn_reflns_limit_l_max 37
_diffrn_reflns_limit_l_min -37
_diffrn_reflns_number 87647
_diffrn_reflns_theta_full 30.06
_diffrn_reflns_theta_max 30.06
_diffrn_reflns_theta_min 2.02
_diffrn_standards_decay_% 0.0
_diffrn_standards_interval_time 410
_diffrn_standards_number 8295
_exptl_absorpt_coefficient_mu 0.961
_exptl_absorpt_correction_T_max 0.9100
_exptl_absorpt_correction_T_min 0.8311
_exptl_absorpt_correction_type multi-scan
_exptl_absorpt_process_details 'SADABS, R. Blessing (1995)'
_exptl_crystal_colour brown
_exptl_crystal_density_diffrn 1.436
_exptl_crystal_density_method 'not measured'
_exptl_crystal_description plate
_exptl_crystal_F_000 2137
_exptl_crystal_size_max 0.20
_exptl_crystal_size_mid 0.18
_exptl_crystal_size_min 0.10
_refine_diff_density_max 1.450
_refine_diff_density_min -0.589
_refine_diff_density_rms 0.087
_refine_ls_extinction_method none
_refine_ls_goodness_of_fit_ref 1.053
_refine_ls_hydrogen_treatment riding
_refine_ls_matrix_type full
_refine_ls_number_parameters 1291
_refine_ls_number_reflns 28050
_refine_ls_number_restraints 18
_refine_ls_restrained_S_all 1.053
_refine_ls_R_factor_all 0.0907
_refine_ls_R_factor_gt 0.0559
_refine_ls_shift/su_max 0.002
_refine_ls_shift/su_mean 0.000
_refine_ls_structure_factor_coef Fsqd
_refine_ls_weighting_details 'calc w=1/[\s^2^(Fo^2^)+(0.0576P)^2^+8.1140P] where P=(Fo^2^+2Fc^2^)/3'
_refine_ls_weighting_scheme calc
_refine_ls_wR_factor_gt 0.1393
_refine_ls_wR_factor_ref 0.1584
_reflns_number_gt 19150
_reflns_number_total 28050
_reflns_threshold_expression >2sigma(I)
_cod_data_source_file ic049413hsi20040506_081740_4.cif
_cod_data_source_block 01120m
_cod_depositor_comments
;
The following automatic conversions were performed:

'_exptl_absorpt_correction_type' tag value 'multi-scans' was replaced
with 'multi-scan' value.

Automatic conversion script
Id: cif_fix_values 1646 2011-03-28 12:23:43Z adriana 
;
_cod_database_code 4311487

loop_
_symmetry_equiv_pos_as_xyz
'x, y, z'
'-x, -y, -z'

loop_
_atom_site_label
_atom_site_type_symbol
_atom_site_fract_x
_atom_site_fract_y
_atom_site_fract_z
_atom_site_U_iso_or_equiv
_atom_site_adp_type
_atom_site_occupancy
_atom_site_symmetry_multiplicity
_atom_site_calc_flag
_atom_site_refinement_flags
_atom_site_disorder_assembly
_atom_site_disorder_group
Fe1 Fe 0.63961(3) 0.49850(3) 0.635074(16) 0.02788(10) Uani 1 1 d . A .
Fe2 Fe 0.81485(3) 0.34946(4) 0.684352(16) 0.02993(10) Uani 1 1 d . A .
Fe3 Fe 0.63270(4) 0.53563(3) 0.744816(16) 0.03018(10) Uani 1 1 d . . .
Fe4 Fe 0.68971(3) 0.28020(3) 0.913075(16) 0.02720(10) Uani 1 1 d . A .
Fe5 Fe 0.84557(3) 0.26632(4) 0.805481(17) 0.03152(11) Uani 1 1 d . A .
Fe6 Fe 0.64653(3) 0.45271(3) 0.852993(16) 0.02769(10) Uani 1 1 d . . .
O1 O 0.71751(16) 0.45936(16) 0.69013(8) 0.0297(5) Uani 1 1 d . A .
O2 O 0.76194(17) 0.30112(18) 0.74989(8) 0.0299(5) Uani 1 1 d . . .
H2O H 0.713(4) 0.334(3) 0.7576(18) 0.056(14) Uiso 1 1 d . . .
O3 O 0.74804(16) 0.33792(16) 0.85287(8) 0.0289(4) Uani 1 1 d . A .
O4 O 0.75009(17) 0.46016(17) 0.57619(8) 0.0322(5) Uani 1 1 d . . .
O5 O 0.88371(17) 0.38344(19) 0.61325(8) 0.0368(5) Uani 1 1 d . . .
C1 C 0.8422(2) 0.4171(2) 0.57534(11) 0.0309(7) Uani 1 1 d . A .
C2 C 0.9066(2) 0.4042(3) 0.52425(12) 0.0333(7) Uani 1 1 d . . .
C3 C 0.8736(3) 0.4488(3) 0.48156(13) 0.0408(8) Uani 1 1 d . A .
H3 H 0.8099 0.4901 0.4842 0.049 Uiso 1 1 calc R . .
C4 C 0.9334(3) 0.4336(3) 0.43399(14) 0.0538(11) Uani 1 1 d . . .
H4 H 0.9093 0.4634 0.4044 0.065 Uiso 1 1 calc R A .
C5 C 1.0268(3) 0.3758(3) 0.43005(14) 0.0506(10) Uani 1 1 d . A .
H5 H 1.0675 0.3658 0.3978 0.061 Uiso 1 1 calc R . .
C6 C 1.0617(3) 0.3320(4) 0.47313(15) 0.0573(12) Uani 1 1 d . . .
H6 H 1.1266 0.2925 0.4705 0.069 Uiso 1 1 calc R A .
C7 C 1.0019(3) 0.3457(3) 0.52029(14) 0.0475(10) Uani 1 1 d . A .
H7 H 1.0258 0.3153 0.5498 0.057 Uiso 1 1 calc R . .
O6 O 0.58158(16) 0.37255(16) 0.62761(8) 0.0307(5) Uani 1 1 d . . .
O7 O 0.72029(16) 0.27379(17) 0.64714(9) 0.0343(5) Uani 1 1 d . . .
C8 C 0.6276(2) 0.2912(2) 0.63580(11) 0.0284(6) Uani 1 1 d . A .
C9 C 0.5677(2) 0.2085(2) 0.63113(11) 0.0291(6) Uani 1 1 d . . .
C10 C 0.4657(3) 0.2233(3) 0.61827(12) 0.0339(7) Uani 1 1 d . A .
H10 H 0.4342 0.2857 0.6122 0.041 Uiso 1 1 calc R . .
C11 C 0.4101(3) 0.1465(3) 0.61442(14) 0.0411(8) Uani 1 1 d . . .
H11 H 0.3405 0.1565 0.6057 0.049 Uiso 1 1 calc R A .
C12 C 0.4556(3) 0.0555(3) 0.62316(15) 0.0456(9) Uani 1 1 d . A .
H12 H 0.4173 0.0033 0.6204 0.055 Uiso 1 1 calc R . .
C13 C 0.5572(3) 0.0405(3) 0.63593(17) 0.0490(9) Uani 1 1 d . . .
H13 H 0.5886 -0.0220 0.6417 0.059 Uiso 1 1 calc R A .
C14 C 0.6129(3) 0.1174(3) 0.64023(14) 0.0407(8) Uani 1 1 d . A .
H14 H 0.6821 0.1073 0.6494 0.049 Uiso 1 1 calc R . .
O8 O 0.69227(18) 0.62969(17) 0.63178(8) 0.0344(5) Uani 1 1 d . . .
O9 O 0.69388(19) 0.65326(17) 0.71612(9) 0.0370(5) Uani 1 1 d . A .
C15 C 0.7144(2) 0.6747(2) 0.66938(13) 0.0333(7) Uani 1 1 d . A .
C16 C 0.7716(3) 0.7595(3) 0.65792(14) 0.0377(7) Uani 1 1 d . . .
C17 C 0.7655(3) 0.8074(3) 0.61214(15) 0.0418(8) Uani 1 1 d . A .
H17 H 0.7244 0.7868 0.5879 0.050 Uiso 1 1 calc R . .
C18 C 0.8192(4) 0.8853(3) 0.60149(19) 0.0558(11) Uani 1 1 d . . .
H18 H 0.8135 0.9186 0.5703 0.067 Uiso 1 1 calc R A .
C19 C 0.8806(4) 0.9146(3) 0.6357(2) 0.0687(14) Uani 1 1 d . A .
H19 H 0.9179 0.9675 0.6281 0.082 Uiso 1 1 calc R . .
C20 C 0.8879(4) 0.8670(4) 0.6810(2) 0.0725(15) Uani 1 1 d . . .
H20 H 0.9309 0.8871 0.7046 0.087 Uiso 1 1 calc R A .
C21 C 0.8328(3) 0.7895(3) 0.69283(17) 0.0534(10) Uani 1 1 d . A .
H21 H 0.8372 0.7575 0.7245 0.064 Uiso 1 1 calc R . .
O10 O 0.92188(17) 0.22826(19) 0.67518(9) 0.0395(6) Uani 1 1 d . . .
O11 O 0.95036(18) 0.1833(2) 0.75464(9) 0.0414(6) Uani 1 1 d . . .
C22 C 0.9651(2) 0.1747(3) 0.70675(13) 0.0355(7) Uani 1 1 d . A .
C23 C 1.0449(2) 0.0933(3) 0.68568(14) 0.0410(8) Uani 1 1 d . . .
C24 C 1.0839(3) 0.0933(3) 0.63422(16) 0.0526(10) Uani 1 1 d . A .
H24 H 1.0598 0.1427 0.6123 0.063 Uiso 1 1 calc R . .
C25 C 1.1599(4) 0.0188(4) 0.6151(2) 0.0655(14) Uani 1 1 d . . .
H25 H 1.1887 0.0187 0.5803 0.079 Uiso 1 1 calc R A .
C26 C 1.1925(4) -0.0540(4) 0.6471(2) 0.0697(14) Uani 1 1 d . A .
H26 H 1.2427 -0.1044 0.6338 0.084 Uiso 1 1 calc R . .
C27 C 1.1530(4) -0.0541(4) 0.6978(2) 0.0649(13) Uani 1 1 d . . .
H27 H 1.1761 -0.1044 0.7194 0.078 Uiso 1 1 calc R A .
C28 C 1.0786(3) 0.0200(3) 0.71749(17) 0.0480(9) Uani 1 1 d . A .
H28 H 1.0513 0.0201 0.7525 0.058 Uiso 1 1 calc R . .
O12 O 0.92743(17) 0.41345(19) 0.71184(8) 0.0374(5) Uani 1 1 d . . .
O13 O 0.94277(17) 0.37060(19) 0.79321(8) 0.0381(5) Uani 1 1 d . . .
C29 C 0.9621(2) 0.4199(3) 0.75455(12) 0.0355(7) Uani 1 1 d . A .
C30 C 1.0342(3) 0.4962(3) 0.75637(13) 0.0395(8) Uani 1 1 d . . .
C31 C 1.0387(3) 0.5642(3) 0.71796(15) 0.0434(8) Uani 1 1 d . A .
H31 H 0.9971 0.5623 0.6908 0.052 Uiso 1 1 calc R . .
C32 C 1.1041(3) 0.6353(3) 0.71909(18) 0.0547(11) Uani 1 1 d . . .
H32 H 1.1061 0.6822 0.6931 0.066 Uiso 1 1 calc R A .
C33 C 1.1657(3) 0.6369(4) 0.75831(18) 0.0591(12) Uani 1 1 d . A .
H33 H 1.2115 0.6843 0.7588 0.071 Uiso 1 1 calc R . .
C34 C 1.1614(4) 0.5708(4) 0.79650(19) 0.0672(14) Uani 1 1 d . . .
H34 H 1.2037 0.5729 0.8234 0.081 Uiso 1 1 calc R A .
C35 C 1.0942(3) 0.4996(4) 0.79614(16) 0.0554(11) Uani 1 1 d . A .
H35 H 1.0903 0.4545 0.8230 0.067 Uiso 1 1 calc R . .
O14 O 0.82011(17) 0.19535(17) 0.92793(9) 0.0342(5) Uani 1 1 d . . .
O15 O 0.93889(18) 0.2130(2) 0.86008(9) 0.0420(6) Uani 1 1 d . . .
C36 C 0.9130(2) 0.1876(2) 0.90505(13) 0.0341(7) Uani 1 1 d . A .
C37 C 0.9982(3) 0.1439(3) 0.93456(14) 0.0379(7) Uani 1 1 d . . .
C38 C 0.9799(3) 0.1344(3) 0.98691(15) 0.0458(9) Uani 1 1 d . A .
H38 H 0.9118 0.1522 1.0040 0.055 Uiso 1 1 calc R . .
C39 C 1.0610(3) 0.0987(3) 1.01477(18) 0.0560(11) Uani 1 1 d . . .
H39 H 1.0477 0.0923 1.0507 0.067 Uiso 1 1 calc R A .
C40 C 1.1603(3) 0.0725(3) 0.99059(19) 0.0570(11) Uani 1 1 d . A .
H40 H 1.2159 0.0503 1.0098 0.068 Uiso 1 1 calc R . .
C41 C 1.1780(3) 0.0788(4) 0.9384(2) 0.0635(13) Uani 1 1 d . . .
H41 H 1.2457 0.0586 0.9214 0.076 Uiso 1 1 calc R A .
C42 C 1.0978(3) 0.1147(3) 0.91029(17) 0.0526(10) Uani 1 1 d . A .
H42 H 1.1111 0.1192 0.8742 0.063 Uiso 1 1 calc R . .
O16 O 0.64099(16) 0.17118(16) 0.87837(8) 0.0318(5) Uani 1 1 d . . .
O17 O 0.77426(18) 0.14395(17) 0.81561(9) 0.0377(5) Uani 1 1 d . . .
C43 C 0.6861(2) 0.1289(2) 0.83809(12) 0.0310(6) Uani 1 1 d . A .
C44 C 0.6303(3) 0.0566(2) 0.81663(13) 0.0368(7) Uani 1 1 d . . .
C45 C 0.5327(3) 0.0385(3) 0.84007(16) 0.0508(10) Uani 1 1 d . A .
H45 H 0.5022 0.0724 0.8699 0.061 Uiso 1 1 calc R . .
C46 C 0.4796(5) -0.0287(4) 0.8202(2) 0.0753(16) Uani 1 1 d . . .
H46 H 0.4131 -0.0412 0.8363 0.090 Uiso 1 1 calc R A .
C47 C 0.5256(6) -0.0777(4) 0.7761(2) 0.0859(19) Uani 1 1 d . A .
H47 H 0.4898 -0.1241 0.7623 0.103 Uiso 1 1 calc R . .
C48 C 0.6206(5) -0.0600(4) 0.7527(2) 0.0726(15) Uani 1 1 d . . .
H48 H 0.6509 -0.0940 0.7228 0.087 Uiso 1 1 calc R A .
C49 C 0.6735(4) 0.0081(3) 0.77246(15) 0.0515(10) Uani 1 1 d . A .
H49 H 0.7392 0.0213 0.7557 0.062 Uiso 1 1 calc R . .
O18 O 0.73892(18) 0.37610(17) 0.95951(8) 0.0331(5) Uani 1 1 d . . .
O19 O 0.71348(17) 0.50682(16) 0.91109(9) 0.0330(5) Uani 1 1 d . A .
C50 C 0.7496(2) 0.4616(2) 0.94842(12) 0.0327(7) Uani 1 1 d . A .
C51 C 0.8073(3) 0.5141(3) 0.98318(14) 0.0384(8) Uani 1 1 d . . .
C52 C 0.8469(4) 0.4688(4) 1.02462(15) 0.0558(11) Uani 1 1 d . A .
H52 H 0.8371 0.4045 1.0314 0.067 Uiso 1 1 calc R . .
C53 C 0.9012(4) 0.5167(4) 1.05666(18) 0.0681(14) Uani 1 1 d . . .
H53 H 0.9299 0.4847 1.0846 0.082 Uiso 1 1 calc R A .
C54 C 0.9126(4) 0.6100(4) 1.0475(2) 0.0751(16) Uani 1 1 d . A .
H54 H 0.9486 0.6430 1.0695 0.090 Uiso 1 1 calc R . .
C55 C 0.8730(4) 0.6563(4) 1.0072(3) 0.0830(19) Uani 1 1 d . . .
H55 H 0.8804 0.7214 1.0016 0.100 Uiso 1 1 calc R A .
C56 C 0.8207(3) 0.6072(3) 0.9735(2) 0.0613(13) Uani 1 1 d . A .
H56 H 0.7952 0.6384 0.9446 0.074 Uiso 1 1 calc R . .
O20 O 0.52411(17) 0.56074(16) 0.86659(8) 0.0319(5) Uani 1 1 d . A .
O21 O 0.51629(18) 0.62148(17) 0.78768(8) 0.0342(5) Uani 1 1 d . A .
C57 C 0.4843(2) 0.6172(2) 0.83467(11) 0.0294(6) Uani 1 1 d . . .
C58 C 0.3915(2) 0.6867(2) 0.85373(11) 0.0293(6) Uani 1 1 d . A .
C59 C 0.3465(2) 0.6832(2) 0.90442(12) 0.0328(7) Uani 1 1 d . . .
H59 H 0.3734 0.6360 0.9268 0.039 Uiso 1 1 calc R A .
C60 C 0.2619(3) 0.7491(3) 0.92204(13) 0.0395(8) Uani 1 1 d . A .
H60 H 0.2315 0.7469 0.9565 0.047 Uiso 1 1 calc R . .
C61 C 0.2222(3) 0.8175(3) 0.88969(14) 0.0411(8) Uani 1 1 d . . .
H61 H 0.1646 0.8623 0.9019 0.049 Uiso 1 1 calc R A .
C62 C 0.2664(3) 0.8211(3) 0.83935(15) 0.0438(8) Uani 1 1 d . A .
H62 H 0.2395 0.8685 0.8171 0.053 Uiso 1 1 calc R . .
C63 C 0.3498(3) 0.7554(3) 0.82164(13) 0.0382(7) Uani 1 1 d . . .
H63 H 0.3789 0.7574 0.7870 0.046 Uiso 1 1 calc R A .
O22 O 0.53249(17) 0.53893(17) 0.69298(8) 0.0327(5) Uani 1 1 d . A .
N1 N 0.5298(2) 0.55904(19) 0.58382(10) 0.0317(6) Uani 1 1 d . . .
C64 C 0.5690(3) 0.5886(2) 0.53751(13) 0.0363(7) Uani 1 1 d . A .
H64 H 0.6429 0.5836 0.5294 0.044 Uiso 1 1 calc R . .
C65 C 0.5064(3) 0.6257(3) 0.50140(14) 0.0440(8) Uani 1 1 d . . .
H65 H 0.5369 0.6443 0.4688 0.053 Uiso 1 1 calc R A .
C66 C 0.3994(3) 0.6355(3) 0.51331(15) 0.0524(10) Uani 1 1 d . A .
H66 H 0.3546 0.6605 0.4891 0.063 Uiso 1 1 calc R . .
C67 C 0.3582(3) 0.6083(3) 0.56113(15) 0.0490(9) Uani 1 1 d . . .
H67 H 0.2846 0.6161 0.5703 0.059 Uiso 1 1 calc R A .
C68 C 0.4239(3) 0.5695(3) 0.59591(13) 0.0376(7) Uani 1 1 d . A .
C69 C 0.3806(3) 0.5393(3) 0.64816(13) 0.0415(8) Uani 1 1 d . . .
H69A H 0.3932 0.4695 0.6505 0.050 Uiso 1 1 calc R A .
H69B H 0.3039 0.5578 0.6527 0.050 Uiso 1 1 calc R . .
C70 C 0.4283(3) 0.5824(3) 0.69123(13) 0.0418(8) Uani 1 1 d . A .
H70A H 0.4284 0.6513 0.6856 0.050 Uiso 1 1 calc R . .
H70B H 0.3857 0.5728 0.7242 0.050 Uiso 1 1 calc R . .
O23 O 0.72213(17) 0.52857(17) 0.80110(8) 0.0338(5) Uani 0.839(4) 1 d P A 1
N2 N 0.7579(3) 0.8415(3) 0.86732(13) 0.0413(9) Uani 0.839(4) 1 d P A 1
C71 C 0.8131(4) 0.9116(4) 0.87143(19) 0.0529(13) Uani 0.839(4) 1 d P A 1
H71 H 0.7803 0.9640 0.8916 0.063 Uiso 0.839(4) 1 calc PR A 1
C72 C 0.9170(4) 0.9171(4) 0.8487(2) 0.0553(13) Uani 0.839(4) 1 d P A 1
H72 H 0.9504 0.9727 0.8505 0.066 Uiso 0.839(4) 1 calc PR A 1
C73 C 0.9664(4) 0.8365(4) 0.8238(2) 0.0551(13) Uani 0.839(4) 1 d P A 1
H73 H 1.0376 0.8336 0.8096 0.066 Uiso 0.839(4) 1 calc PR A 1
C74 C 0.9100(4) 0.7583(4) 0.81962(18) 0.0494(12) Uani 0.839(4) 1 d P A 1
H74 H 0.9429 0.7020 0.8029 0.059 Uiso 0.839(4) 1 calc PR A 1
C75 C 0.8060(3) 0.7653(3) 0.84044(15) 0.0363(9) Uani 0.839(4) 1 d P A 1
C76 C 0.7358(3) 0.6905(3) 0.83234(16) 0.0398(10) Uani 0.839(4) 1 d P A 1
H76A H 0.6840 0.7169 0.8096 0.048 Uiso 0.839(4) 1 calc PR A 1
H76B H 0.6967 0.6766 0.8656 0.048 Uiso 0.839(4) 1 calc PR A 1
C77 C 0.7925(3) 0.5971(3) 0.80938(16) 0.0365(9) Uani 0.839(4) 1 d P A 1
H77A H 0.8329 0.6106 0.7764 0.044 Uiso 0.839(4) 1 calc PR A 1
H77B H 0.8429 0.5692 0.8325 0.044 Uiso 0.839(4) 1 calc PR A 1
O23D O 0.72213(17) 0.52857(17) 0.80110(8) 0.0338(5) Uani 0.16 1 d P A 2
H23O H 0.7695 0.5591 0.8104 0.051 Uiso 0.161(4) 1 d PR A 2
N8 N 0.8814(12) 0.6303(13) 0.8326(7) 0.037(4) Uani 0.161(4) 1 d P A 2
C98 C 0.9353(13) 0.6712(16) 0.8497(7) 0.034(5) Uani 0.161(4) 1 d P A 2
C99 C 1.0089(15) 0.726(2) 0.8717(11) 0.063(9) Uani 0.161(4) 1 d P A 2
H99A H 1.0689 0.6829 0.8808 0.094 Uiso 0.161(4) 1 calc PR A 2
H99B H 0.9733 0.7591 0.9023 0.094 Uiso 0.161(4) 1 calc PR A 2
H99C H 1.0335 0.7723 0.8466 0.094 Uiso 0.161(4) 1 calc PR A 2
O24 O 0.56549(16) 0.37049(15) 0.90018(8) 0.0286(4) Uani 1 1 d . A .
N3 N 0.5975(2) 0.22504(19) 0.97869(10) 0.0293(5) Uani 1 1 d . . .
C78 C 0.6240(3) 0.1345(3) 0.99187(13) 0.0361(7) Uani 1 1 d . A .
H78 H 0.6865 0.1015 0.9751 0.043 Uiso 1 1 calc R . .
C79 C 0.5650(3) 0.0871(3) 1.02840(16) 0.0451(9) Uani 1 1 d . . .
H79 H 0.5865 0.0231 1.0368 0.054 Uiso 1 1 calc R A .
C80 C 0.4731(3) 0.1357(3) 1.05261(17) 0.0528(10) Uani 1 1 d . A .
H80 H 0.4309 0.1055 1.0782 0.063 Uiso 1 1 calc R . .
C81 C 0.4445(3) 0.2278(3) 1.03896(15) 0.0466(9) Uani 1 1 d . . .
H81 H 0.3814 0.2613 1.0548 0.056 Uiso 1 1 calc R A .
C82 C 0.5079(3) 0.2724(2) 1.00186(12) 0.0338(7) Uani 1 1 d . A .
C83 C 0.4787(3) 0.3734(2) 0.98718(13) 0.0382(8) Uani 1 1 d . . .
H83A H 0.5332 0.4115 0.9960 0.046 Uiso 1 1 calc R A .
H83B H 0.4119 0.3978 1.0074 0.046 Uiso 1 1 calc R . .
C84 C 0.4667(2) 0.3870(3) 0.93082(13) 0.0359(7) Uani 1 1 d . A .
H84A H 0.4195 0.3427 0.9206 0.043 Uiso 1 1 calc R . .
H84B H 0.4344 0.4523 0.9250 0.043 Uiso 1 1 calc R . .
O25 O 0.58909(16) 0.42378(16) 0.78732(8) 0.0290(4) Uani 1 1 d . A .
N4 N 0.3814(3) 0.1835(3) 0.75090(14) 0.0635(11) Uani 1 1 d . . .
C85 C 0.2821(4) 0.1546(4) 0.74882(16) 0.0636(14) Uani 1 1 d . . .
H85 H 0.2731 0.1080 0.7249 0.076 Uiso 1 1 calc R . .
C86 C 0.1992(3) 0.1933(3) 0.78106(17) 0.0552(11) Uani 1 1 d . . .
H86 H 0.1312 0.1755 0.7796 0.066 Uiso 1 1 calc R . .
C87 C 0.2160(4) 0.2597(4) 0.8164(2) 0.0780(17) Uani 1 1 d . . .
H87 H 0.1577 0.2869 0.8388 0.094 Uiso 1 1 calc R . .
C88 C 0.3103(3) 0.2874(3) 0.82055(17) 0.0504(10) Uani 1 1 d . . .
H88 H 0.3197 0.3307 0.8462 0.060 Uiso 1 1 calc R . .
C89 C 0.3908(3) 0.2511(3) 0.78686(15) 0.0409(8) Uani 1 1 d . . .
C90 C 0.4951(3) 0.2860(3) 0.79135(15) 0.0411(8) Uani 1 1 d . A .
H90A H 0.5170 0.2685 0.8252 0.049 Uiso 1 1 calc R . .
H90B H 0.5486 0.2548 0.7651 0.049 Uiso 1 1 calc R . .
C91 C 0.4889(2) 0.3911(2) 0.78469(14) 0.0358(7) Uani 1 1 d . . .
H91A H 0.4647 0.4088 0.7513 0.043 Uiso 1 1 calc R A .
H91B H 0.4372 0.4224 0.8116 0.043 Uiso 1 1 calc R . .
N5 N 0.2570(3) 0.3368(4) 0.56046(17) 0.0811(15) Uani 1 1 d . . .
C92 C 0.2141(3) 0.3394(3) 0.60025(18) 0.0516(10) Uani 1 1 d . . .
C93 C 0.1599(4) 0.3392(4) 0.65139(19) 0.0671(13) Uani 1 1 d . . .
H93A H 0.0841 0.3483 0.6498 0.101 Uiso 1 1 calc R . .
H93B H 0.1796 0.3907 0.6711 0.101 Uiso 1 1 calc R . .
H93C H 0.1793 0.2785 0.6679 0.101 Uiso 1 1 calc R . .
N6 N 0.4612(6) 0.8050(5) 0.6154(3) 0.067(2) Uani 0.547(5) 1 d PD B 1
C94 C 0.4990(6) 0.8266(5) 0.5770(3) 0.054(2) Uani 0.547(5) 1 d PD B 1
C95 C 0.5535(16) 0.857(4) 0.5275(18) 0.083(4) Uani 0.547(5) 1 d PD B 1
H95A H 0.5847 0.9146 0.5325 0.124 Uiso 0.547(5) 1 calc PR B 1
H95B H 0.5030 0.8682 0.5026 0.124 Uiso 0.547(5) 1 calc PR B 1
H95C H 0.6087 0.8063 0.5148 0.124 Uiso 0.547(5) 1 calc PR B 1
N7 N 0.2983(8) 0.9242(10) 0.5005(5) 0.117(3) Uani 0.547(5) 1 d PD B 1
C96 C 0.2369(8) 0.8880(7) 0.4841(4) 0.074(3) Uani 0.547(5) 1 d PD B 1
C97 C 0.151(3) 0.847(3) 0.463(2) 0.114(10) Uani 0.547(5) 1 d PD B 1
H97A H 0.1734 0.8273 0.4274 0.171 Uiso 0.547(5) 1 calc PR B 1
H97B H 0.0890 0.8946 0.4638 0.171 Uiso 0.547(5) 1 calc PR B 1
H97C H 0.1324 0.7918 0.4832 0.171 Uiso 0.547(5) 1 calc PR B 1
N6D N 0.3540(10) 0.9155(14) 0.5089(6) 0.117(3) Uani 0.45 1 d PD B 2
C94D C 0.4389(11) 0.8974(11) 0.5148(6) 0.101(5) Uani 0.453(5) 1 d PD B 2
C95D C 0.5498(16) 0.866(5) 0.523(2) 0.083(4) Uani 0.45 1 d PD B 2
H95D H 0.5537 0.8545 0.5598 0.124 Uiso 0.453(5) 1 calc PR B 2
H95E H 0.5934 0.9158 0.5116 0.124 Uiso 0.453(5) 1 calc PR B 2
H95F H 0.5751 0.8079 0.5042 0.124 Uiso 0.453(5) 1 calc PR B 2
N7D N 0.0000(8) 0.9580(7) 0.4954(4) 0.076(3) Uani 0.453(5) 1 d PD . 2
C96D C 0.0680(7) 0.9113(7) 0.4747(4) 0.057(3) Uani 0.453(5) 1 d PD B 2
C97D C 0.157(4) 0.847(4) 0.448(3) 0.114(10) Uani 0.45 1 d PD B 2
H97D H 0.1406 0.8307 0.4146 0.171 Uiso 0.453(5) 1 calc PR B 2
H97E H 0.1696 0.7897 0.4686 0.171 Uiso 0.453(5) 1 calc PR B 2
H97F H 0.2204 0.8798 0.4445 0.171 Uiso 0.453(5) 1 calc PR B 2

loop_
_atom_site_aniso_label
_atom_site_aniso_U_11
_atom_site_aniso_U_22
_atom_site_aniso_U_33
_atom_site_aniso_U_23
_atom_site_aniso_U_13
_atom_site_aniso_U_12
Fe1 0.0257(2) 0.0363(2) 0.02221(19) -0.00632(17) 0.00442(15) -0.01245(17)
Fe2 0.01951(19) 0.0480(3) 0.0232(2) -0.01106(18) 0.00252(15) -0.01124(18)
Fe3 0.0300(2) 0.0381(2) 0.0230(2) -0.00789(17) 0.00567(16) -0.01363(18)
Fe4 0.02199(19) 0.0342(2) 0.0249(2) -0.00663(17) 0.00269(15) -0.00560(16)
Fe5 0.02114(19) 0.0459(3) 0.0263(2) -0.00833(19) 0.00403(16) -0.00437(18)
Fe6 0.0251(2) 0.0334(2) 0.0242(2) -0.00597(17) 0.00521(16) -0.00938(17)
O1 0.0262(10) 0.0417(12) 0.0224(10) -0.0090(9) 0.0031(8) -0.0142(9)
O2 0.0189(10) 0.0435(13) 0.0270(10) -0.0089(9) 0.0038(8) -0.0070(9)
O3 0.0236(10) 0.0376(12) 0.0253(10) -0.0071(9) 0.0039(8) -0.0080(9)
O4 0.0284(11) 0.0438(13) 0.0247(10) -0.0070(9) 0.0054(8) -0.0134(9)
O5 0.0247(10) 0.0632(16) 0.0237(10) -0.0071(10) 0.0018(8) -0.0130(10)
C1 0.0297(15) 0.0408(17) 0.0237(13) -0.0083(12) 0.0050(11) -0.0170(13)
C2 0.0281(14) 0.0476(19) 0.0252(14) -0.0100(13) 0.0054(11) -0.0155(13)
C3 0.0385(18) 0.047(2) 0.0317(16) -0.0008(14) 0.0112(14) -0.0012(15)
C4 0.058(2) 0.069(3) 0.0280(17) 0.0033(17) 0.0137(16) 0.002(2)
C5 0.045(2) 0.070(3) 0.0328(18) -0.0111(18) 0.0150(15) -0.0058(19)
C6 0.0347(19) 0.096(4) 0.036(2) -0.015(2) 0.0076(15) 0.003(2)
C7 0.0321(17) 0.079(3) 0.0291(17) -0.0099(17) 0.0025(13) -0.0036(18)
O6 0.0270(10) 0.0390(13) 0.0279(10) -0.0022(9) -0.0005(8) -0.0133(9)
O7 0.0228(10) 0.0461(14) 0.0352(12) -0.0159(10) -0.0018(9) -0.0083(9)
C8 0.0256(13) 0.0396(17) 0.0203(13) -0.0068(12) 0.0021(10) -0.0088(12)
C9 0.0270(14) 0.0377(17) 0.0238(13) -0.0050(12) 0.0005(11) -0.0112(12)
C10 0.0309(15) 0.0392(18) 0.0337(16) -0.0010(13) -0.0055(12) -0.0113(13)
C11 0.0326(16) 0.048(2) 0.047(2) -0.0058(16) -0.0078(15) -0.0155(15)
C12 0.044(2) 0.043(2) 0.053(2) -0.0104(17) -0.0011(17) -0.0199(16)
C13 0.049(2) 0.040(2) 0.059(2) -0.0088(18) -0.0060(19) -0.0109(17)
C14 0.0364(17) 0.042(2) 0.0443(19) -0.0052(15) -0.0058(15) -0.0065(15)
O8 0.0370(12) 0.0379(12) 0.0289(11) -0.0064(9) 0.0050(9) -0.0152(10)
O9 0.0411(13) 0.0409(13) 0.0302(11) -0.0110(10) 0.0064(10) -0.0187(10)
C15 0.0309(15) 0.0337(16) 0.0353(16) -0.0098(13) 0.0057(12) -0.0124(13)
C16 0.0348(16) 0.0377(18) 0.0403(18) -0.0093(14) 0.0052(14) -0.0116(14)
C17 0.0366(17) 0.0350(18) 0.053(2) -0.0039(16) 0.0047(15) -0.0100(14)
C18 0.061(3) 0.038(2) 0.069(3) 0.0061(19) 0.000(2) -0.0189(19)
C19 0.071(3) 0.051(3) 0.089(4) 0.001(2) 0.001(3) -0.038(2)
C20 0.073(3) 0.071(3) 0.084(4) -0.003(3) -0.014(3) -0.047(3)
C21 0.058(2) 0.057(3) 0.052(2) -0.0053(19) -0.0089(19) -0.031(2)
O10 0.0261(11) 0.0601(16) 0.0310(12) -0.0150(11) 0.0042(9) -0.0054(11)
O11 0.0246(11) 0.0636(17) 0.0334(12) -0.0126(11) 0.0041(9) 0.0001(11)
C22 0.0182(13) 0.054(2) 0.0349(16) -0.0115(15) 0.0020(12) -0.0102(13)
C23 0.0230(14) 0.058(2) 0.0422(18) -0.0199(17) 0.0051(13) -0.0133(14)
C24 0.0371(19) 0.070(3) 0.049(2) -0.021(2) 0.0091(16) -0.0089(18)
C25 0.050(2) 0.078(3) 0.064(3) -0.032(3) 0.019(2) -0.009(2)
C26 0.044(2) 0.068(3) 0.091(4) -0.024(3) 0.012(2) 0.001(2)
C27 0.047(2) 0.058(3) 0.089(4) -0.013(3) -0.008(2) -0.003(2)
C28 0.0331(18) 0.052(2) 0.059(2) -0.0117(19) -0.0042(17) -0.0060(16)
O12 0.0248(10) 0.0644(16) 0.0261(11) -0.0098(10) 0.0013(8) -0.0206(10)
O13 0.0271(11) 0.0619(16) 0.0271(11) -0.0091(11) 0.0009(9) -0.0154(11)
C29 0.0218(13) 0.058(2) 0.0277(15) -0.0157(14) 0.0026(11) -0.0115(14)
C30 0.0260(15) 0.062(2) 0.0314(16) -0.0169(15) 0.0025(12) -0.0146(15)
C31 0.0346(17) 0.053(2) 0.0431(19) -0.0128(17) 0.0018(15) -0.0129(16)
C32 0.047(2) 0.057(3) 0.058(3) -0.016(2) 0.0126(19) -0.0183(19)
C33 0.041(2) 0.075(3) 0.063(3) -0.026(2) 0.0129(19) -0.027(2)
C34 0.052(2) 0.102(4) 0.056(3) -0.022(3) -0.010(2) -0.039(3)
C35 0.046(2) 0.088(3) 0.039(2) -0.012(2) -0.0060(16) -0.033(2)
O14 0.0262(10) 0.0436(13) 0.0319(11) -0.0054(10) -0.0001(9) -0.0030(9)
O15 0.0266(11) 0.0641(17) 0.0331(12) -0.0032(11) 0.0013(9) -0.0012(11)
C36 0.0276(15) 0.0398(18) 0.0344(16) -0.0097(13) -0.0013(12) -0.0032(13)
C37 0.0281(15) 0.0414(19) 0.0416(18) -0.0053(15) -0.0001(13) 0.0027(13)
C38 0.0341(18) 0.053(2) 0.047(2) -0.0004(17) -0.0005(15) 0.0023(16)
C39 0.050(2) 0.063(3) 0.052(2) 0.008(2) -0.0090(19) 0.007(2)
C40 0.043(2) 0.056(3) 0.071(3) 0.005(2) -0.013(2) 0.0071(19)
C41 0.036(2) 0.075(3) 0.073(3) -0.002(3) -0.002(2) 0.015(2)
C42 0.0326(18) 0.072(3) 0.049(2) -0.001(2) 0.0040(16) 0.0050(18)
O16 0.0263(10) 0.0384(12) 0.0306(11) -0.0097(9) 0.0005(8) -0.0066(9)
O17 0.0328(12) 0.0405(13) 0.0364(12) -0.0078(10) 0.0059(10) 0.0000(10)
C43 0.0299(15) 0.0329(16) 0.0296(15) -0.0050(12) -0.0023(12) -0.0019(12)
C44 0.0455(19) 0.0332(17) 0.0330(16) -0.0043(13) -0.0074(14) -0.0074(14)
C45 0.059(2) 0.049(2) 0.048(2) -0.0065(18) -0.0092(19) -0.0226(19)
C46 0.090(4) 0.075(3) 0.072(3) -0.012(3) -0.009(3) -0.051(3)
C47 0.121(5) 0.077(4) 0.074(4) -0.023(3) -0.025(3) -0.053(4)
C48 0.103(4) 0.062(3) 0.058(3) -0.028(2) -0.019(3) -0.014(3)
C49 0.068(3) 0.047(2) 0.040(2) -0.0141(17) -0.0103(19) -0.003(2)
O18 0.0337(11) 0.0386(13) 0.0281(11) -0.0076(9) -0.0015(9) -0.0102(10)
O19 0.0314(11) 0.0348(12) 0.0325(11) -0.0073(9) 0.0032(9) -0.0093(9)
C50 0.0265(14) 0.0404(18) 0.0307(15) -0.0109(13) 0.0033(12) -0.0068(13)
C51 0.0303(16) 0.0437(19) 0.0418(18) -0.0157(15) -0.0017(14) -0.0077(14)
C52 0.066(3) 0.069(3) 0.039(2) -0.0078(19) -0.0096(19) -0.031(2)
C53 0.074(3) 0.094(4) 0.045(2) -0.013(2) -0.012(2) -0.035(3)
C54 0.069(3) 0.076(4) 0.088(4) -0.037(3) -0.028(3) -0.016(3)
C55 0.067(3) 0.045(3) 0.148(6) -0.024(3) -0.046(4) -0.013(2)
C56 0.048(2) 0.042(2) 0.101(4) -0.015(2) -0.034(2) -0.0059(18)
O20 0.0327(11) 0.0360(12) 0.0259(10) -0.0033(9) 0.0054(9) -0.0083(9)
O21 0.0373(12) 0.0404(13) 0.0243(10) -0.0070(9) 0.0057(9) -0.0104(10)
C57 0.0302(14) 0.0316(16) 0.0268(14) -0.0067(12) 0.0031(11) -0.0115(12)
C58 0.0297(14) 0.0325(16) 0.0273(14) -0.0073(12) 0.0001(11) -0.0129(12)
C59 0.0316(15) 0.0400(18) 0.0259(14) -0.0030(13) -0.0005(12) -0.0032(13)
C60 0.0356(17) 0.050(2) 0.0315(16) -0.0090(15) 0.0001(13) -0.0015(15)
C61 0.0357(17) 0.045(2) 0.0414(19) -0.0119(15) -0.0040(14) 0.0003(15)
C62 0.051(2) 0.041(2) 0.0400(19) -0.0007(15) -0.0109(16) -0.0036(16)
C63 0.0441(19) 0.0399(19) 0.0310(16) -0.0032(14) 0.0003(14) -0.0114(15)
O22 0.0272(10) 0.0467(14) 0.0240(10) -0.0067(9) 0.0046(8) -0.0099(9)
N1 0.0330(13) 0.0349(14) 0.0272(12) -0.0065(10) 0.0033(10) -0.0105(11)
C64 0.0400(17) 0.0375(18) 0.0313(16) -0.0048(13) 0.0029(13) -0.0103(14)
C65 0.051(2) 0.047(2) 0.0321(17) 0.0018(15) 0.0002(15) -0.0045(17)
C66 0.052(2) 0.067(3) 0.0370(19) -0.0034(18) -0.0092(17) 0.001(2)
C67 0.0355(18) 0.073(3) 0.0372(19) -0.0075(18) -0.0035(15) -0.0028(18)
C68 0.0331(16) 0.047(2) 0.0327(16) -0.0069(14) 0.0011(13) -0.0085(14)
C69 0.0262(15) 0.066(2) 0.0334(17) -0.0037(16) 0.0016(13) -0.0124(15)
C70 0.0337(17) 0.059(2) 0.0302(16) -0.0072(15) 0.0040(13) -0.0041(16)
O23 0.0297(11) 0.0482(14) 0.0253(10) -0.0077(9) 0.0037(8) -0.0178(10)
N2 0.045(2) 0.042(2) 0.0300(17) 0.0087(14) 0.0059(14) 0.0129(16)
C71 0.054(3) 0.057(3) 0.048(3) -0.015(2) -0.019(2) 0.006(2)
C72 0.057(3) 0.060(3) 0.055(3) -0.006(2) -0.014(2) -0.023(2)
C73 0.043(3) 0.070(3) 0.056(3) -0.012(3) -0.003(2) -0.023(2)
C74 0.039(2) 0.064(3) 0.047(3) -0.017(2) 0.0027(19) -0.019(2)
C75 0.038(2) 0.045(2) 0.0280(18) -0.0002(16) -0.0028(15) -0.0154(17)
C76 0.039(2) 0.046(2) 0.036(2) -0.0094(17) 0.0066(17) -0.0170(18)
C77 0.0304(18) 0.045(2) 0.034(2) -0.0084(17) 0.0068(15) -0.0129(16)
O23D 0.0297(11) 0.0482(14) 0.0253(10) -0.0077(9) 0.0037(8) -0.0178(10)
N8 0.014(7) 0.049(11) 0.047(10) -0.023(8) 0.007(6) -0.006(7)
C98 0.013(7) 0.056(13) 0.032(9) -0.027(9) 0.009(6) -0.011(8)
C99 0.016(9) 0.10(2) 0.079(18) -0.068(17) 0.004(10) -0.018(11)
O24 0.0219(9) 0.0347(12) 0.0279(10) -0.0023(9) 0.0053(8) -0.0064(8)
N3 0.0261(12) 0.0336(14) 0.0278(12) -0.0038(10) 0.0019(10) -0.0058(10)
C78 0.0299(15) 0.0395(18) 0.0374(17) -0.0036(14) 0.0005(13) -0.0017(13)
C79 0.0408(19) 0.040(2) 0.053(2) 0.0111(17) -0.0009(16) -0.0054(15)
C80 0.046(2) 0.053(2) 0.054(2) 0.0187(19) 0.0114(18) -0.0060(18)
C81 0.0361(18) 0.054(2) 0.044(2) 0.0101(17) 0.0130(15) 0.0003(16)
C82 0.0302(15) 0.0382(18) 0.0303(15) -0.0017(13) 0.0063(12) -0.0023(13)
C83 0.0365(17) 0.0379(18) 0.0349(17) -0.0033(14) 0.0136(14) 0.0005(14)
C84 0.0262(14) 0.0415(18) 0.0364(17) 0.0030(14) 0.0095(13) -0.0031(13)
O25 0.0221(9) 0.0375(12) 0.0279(10) -0.0083(9) 0.0040(8) -0.0116(8)
N4 0.055(2) 0.091(3) 0.050(2) -0.010(2) 0.0006(17) -0.040(2)
C85 0.056(2) 0.102(4) 0.042(2) -0.020(2) 0.0030(18) -0.050(3)
C86 0.0320(18) 0.077(3) 0.062(3) 0.005(2) -0.0086(17) -0.0268(19)
C87 0.040(2) 0.078(3) 0.114(5) -0.030(3) 0.024(3) -0.025(2)
C88 0.0312(17) 0.057(2) 0.062(2) -0.023(2) 0.0119(17) -0.0166(16)
C89 0.0308(16) 0.045(2) 0.048(2) -0.0010(16) -0.0010(14) -0.0129(14)
C90 0.0289(16) 0.047(2) 0.048(2) -0.0051(16) -0.0027(14) -0.0100(14)
C91 0.0244(14) 0.0405(18) 0.0439(18) -0.0056(14) 0.0003(13) -0.0126(13)
N5 0.0381(19) 0.136(4) 0.064(3) 0.039(3) 0.0001(18) 0.001(2)
C92 0.0272(17) 0.063(3) 0.062(3) 0.016(2) 0.0009(17) -0.0044(17)
C93 0.056(3) 0.070(3) 0.069(3) -0.009(2) 0.024(2) -0.014(2)
N6 0.077(5) 0.039(4) 0.078(5) -0.005(3) 0.012(4) -0.001(3)
C94 0.053(4) 0.032(4) 0.074(6) -0.010(4) -0.009(4) 0.003(3)
C95 0.084(4) 0.083(10) 0.086(8) -0.016(5) -0.032(4) -0.007(4)
N7 0.062(6) 0.202(10) 0.080(6) -0.035(6) -0.015(5) 0.030(8)
C96 0.081(7) 0.072(6) 0.058(6) -0.004(5) 0.019(5) 0.013(5)
C97 0.071(6) 0.069(4) 0.19(3) -0.063(12) 0.052(11) -0.028(4)
N6D 0.062(6) 0.202(10) 0.080(6) -0.035(6) -0.015(5) 0.030(8)
C94D 0.151(16) 0.087(10) 0.067(8) -0.014(7) -0.019(10) -0.021(10)
C95D 0.084(4) 0.083(10) 0.086(8) -0.016(5) -0.032(4) -0.007(4)
N7D 0.080(6) 0.086(7) 0.049(5) -0.006(5) 0.011(4) 0.017(6)
C96D 0.054(5) 0.043(5) 0.071(7) -0.006(4) 0.015(5) -0.011(4)
C97D 0.071(6) 0.069(4) 0.19(3) -0.063(12) 0.052(11) -0.028(4)

loop_
_atom_type_symbol
_atom_type_description
_atom_type_scat_dispersion_real
_atom_type_scat_dispersion_imag
_atom_type_scat_source
C C 0.0033 0.0016 'International Tables Vol C Tables 4.2.6.8 and 6.1.1.4'
H H 0.0000 0.0000 'International Tables Vol C Tables 4.2.6.8 and 6.1.1.4'
N N 0.0061 0.0033 'International Tables Vol C Tables 4.2.6.8 and 6.1.1.4'
O O 0.0106 0.0060 'International Tables Vol C Tables 4.2.6.8 and 6.1.1.4'
Fe Fe 0.3463 0.8444 'International Tables Vol C Tables 4.2.6.8 and 6.1.1.4'

loop_
_geom_angle_atom_site_label_1
_geom_angle_atom_site_label_2
_geom_angle_atom_site_label_3
_geom_angle
_geom_angle_site_symmetry_1
_geom_angle_site_symmetry_3
_geom_angle_publ_flag
O1 Fe1 O22 80.70(9) . . ?
O1 Fe1 O4 99.20(9) . . ?
O22 Fe1 O4 178.68(10) . . ?
O1 Fe1 O6 95.97(9) . . ?
O22 Fe1 O6 92.68(9) . . ?
O4 Fe1 O6 88.64(9) . . ?
O1 Fe1 O8 92.15(9) . . ?
O22 Fe1 O8 91.26(9) . . ?
O4 Fe1 O8 87.44(9) . . ?
O6 Fe1 O8 171.45(9) . . ?
O1 Fe1 N1 168.62(9) . . ?
O22 Fe1 N1 88.28(10) . . ?
O4 Fe1 N1 91.76(10) . . ?
O6 Fe1 N1 87.31(10) . . ?
O8 Fe1 N1 85.23(10) . . ?
O1 Fe1 Fe3 41.23(6) . . ?
O22 Fe1 Fe3 42.31(7) . . ?
O4 Fe1 Fe3 137.18(7) . . ?
O6 Fe1 Fe3 107.56(6) . . ?
O8 Fe1 Fe3 80.38(6) . . ?
N1 Fe1 Fe3 127.41(7) . . ?
O1 Fe2 O2 93.16(10) . . ?
O1 Fe2 O12 93.45(10) . . ?
O2 Fe2 O12 94.55(9) . . ?
O1 Fe2 O5 94.59(10) . . ?
O2 Fe2 O5 172.19(11) . . ?
O12 Fe2 O5 85.96(9) . . ?
O1 Fe2 O7 93.83(9) . . ?
O2 Fe2 O7 91.72(9) . . ?
O12 Fe2 O7 170.11(9) . . ?
O5 Fe2 O7 86.80(9) . . ?
O1 Fe2 O10 177.94(9) . . ?
O2 Fe2 O10 88.54(10) . . ?
O12 Fe2 O10 87.57(10) . . ?
O5 Fe2 O10 83.70(10) . . ?
O7 Fe2 O10 84.96(9) . . ?
O1 Fe3 O23 104.24(9) . . ?
O1 Fe3 O22 79.06(9) . . ?
O23 Fe3 O22 174.69(9) . . ?
O1 Fe3 O25 95.66(9) . . ?
O23 Fe3 O25 76.00(9) . . ?
O22 Fe3 O25 99.66(9) . . ?
O1 Fe3 O9 89.87(9) . . ?
O23 Fe3 O9 91.10(10) . . ?
O22 Fe3 O9 93.08(10) . . ?
O25 Fe3 O9 166.86(9) . . ?
O1 Fe3 O21 164.62(9) . . ?
O23 Fe3 O21 91.13(9) . . ?
O22 Fe3 O21 85.67(9) . . ?
O25 Fe3 O21 88.59(9) . . ?
O9 Fe3 O21 89.18(9) . . ?
O1 Fe3 Fe1 39.72(7) . . ?
O23 Fe3 Fe1 142.22(7) . . ?
O22 Fe3 Fe1 42.09(6) . . ?
O25 Fe3 Fe1 111.36(6) . . ?
O9 Fe3 Fe1 80.36(6) . . ?
O21 Fe3 Fe1 125.14(7) . . ?
O3 Fe4 O24 81.27(9) . . ?
O3 Fe4 O16 96.52(9) . . ?
O24 Fe4 O16 93.91(9) . . ?
O3 Fe4 O14 97.89(9) . . ?
O24 Fe4 O14 176.34(9) . . ?
O16 Fe4 O14 89.72(9) . . ?
O3 Fe4 O18 92.77(9) . . ?
O24 Fe4 O18 91.35(9) . . ?
O16 Fe4 O18 169.92(10) . . ?
O14 Fe4 O18 85.13(9) . . ?
O3 Fe4 N3 170.34(10) . . ?
O24 Fe4 N3 89.36(9) . . ?
O16 Fe4 N3 81.68(9) . . ?
O14 Fe4 N3 91.60(10) . . ?
O18 Fe4 N3 89.80(9) . . ?
O3 Fe4 Fe6 41.54(7) . . ?
O24 Fe4 Fe6 42.54(6) . . ?
O16 Fe4 Fe6 108.75(7) . . ?
O14 Fe4 Fe6 135.51(7) . . ?
O18 Fe4 Fe6 80.86(7) . . ?
N3 Fe4 Fe6 130.08(7) . . ?
O3 Fe5 O2 92.00(10) . . ?
O3 Fe5 O13 94.41(9) . . ?
O2 Fe5 O13 96.94(10) . . ?
O3 Fe5 O15 93.81(10) . . ?
O2 Fe5 O15 172.81(11) . . ?
O13 Fe5 O15 86.84(10) . . ?
O3 Fe5 O17 94.80(9) . . ?
O2 Fe5 O17 88.79(10) . . ?
O13 Fe5 O17 168.98(10) . . ?
O15 Fe5 O17 86.51(11) . . ?
O3 Fe5 O11 177.86(11) . . ?
O2 Fe5 O11 88.51(10) . . ?
O13 Fe5 O11 87.60(10) . . ?
O15 Fe5 O11 85.54(10) . . ?
O17 Fe5 O11 83.13(10) . . ?
O3 Fe6 O23 99.94(9) . . ?
O3 Fe6 O24 79.57(9) . . ?
O23 Fe6 O24 174.81(9) . . ?
O3 Fe6 O25 96.35(9) . . ?
O23 Fe6 O25 76.17(9) . . ?
O24 Fe6 O25 98.72(9) . . ?
O3 Fe6 O19 89.62(9) . . ?
O23 Fe6 O19 92.44(9) . . ?
O24 Fe6 O19 92.72(9) . . ?
O25 Fe6 O19 167.88(9) . . ?
O3 Fe6 O20 167.92(9) . . ?
O23 Fe6 O20 91.96(9) . . ?
O24 Fe6 O20 88.77(9) . . ?
O25 Fe6 O20 88.46(9) . . ?
O19 Fe6 O20 87.78(9) . . ?
O3 Fe6 Fe4 39.72(6) . . ?
O23 Fe6 Fe4 138.26(7) . . ?
O24 Fe6 Fe4 42.58(6) . . ?
O25 Fe6 Fe4 111.26(7) . . ?
O19 Fe6 Fe4 79.98(7) . . ?
O20 Fe6 Fe4 128.22(6) . . ?
Fe2 O1 Fe1 120.31(10) . . ?
Fe2 O1 Fe3 137.67(12) . . ?
Fe1 O1 Fe3 99.06(10) . . ?
Fe2 O2 Fe5 125.07(11) . . ?
Fe2 O2 H2O 104(4) . . ?
Fe5 O2 H2O 114(4) . . ?
Fe5 O3 Fe4 120.23(12) . . ?
Fe5 O3 Fe6 137.91(12) . . ?
Fe4 O3 Fe6 98.74(9) . . ?
C1 O4 Fe1 131.0(2) . . ?
C1 O5 Fe2 129.62(19) . . ?
O5 C1 O4 125.9(3) . . ?
O5 C1 C2 117.0(3) . . ?
O4 C1 C2 117.1(3) . . ?
C3 C2 C7 119.6(3) . . ?
C3 C2 C1 121.2(3) . . ?
C7 C2 C1 119.2(3) . . ?
C2 C3 C4 120.3(4) . . ?
C2 C3 H3 119.9 . . ?
C4 C3 H3 119.9 . . ?
C5 C4 C3 120.1(4) . . ?
C5 C4 H4 119.9 . . ?
C3 C4 H4 119.9 . . ?
C4 C5 C6 119.9(3) . . ?
C4 C5 H5 120.0 . . ?
C6 C5 H5 120.0 . . ?
C5 C6 C7 120.2(4) . . ?
C5 C6 H6 119.9 . . ?
C7 C6 H6 119.9 . . ?
C6 C7 C2 119.9(4) . . ?
C6 C7 H7 120.1 . . ?
C2 C7 H7 120.1 . . ?
C8 O6 Fe1 126.12(19) . . ?
C8 O7 Fe2 133.5(2) . . ?
O6 C8 O7 125.4(3) . . ?
O6 C8 C9 117.2(3) . . ?
O7 C8 C9 117.4(3) . . ?
C14 C9 C10 119.8(3) . . ?
C14 C9 C8 120.3(3) . . ?
C10 C9 C8 119.9(3) . . ?
C11 C10 C9 119.7(3) . . ?
C11 C10 H10 120.1 . . ?
C9 C10 H10 120.1 . . ?
C12 C11 C10 120.4(3) . . ?
C12 C11 H11 119.8 . . ?
C10 C11 H11 119.8 . . ?
C11 C12 C13 120.0(3) . . ?
C11 C12 H12 120.0 . . ?
C13 C12 H12 120.0 . . ?
C12 C13 C14 119.8(4) . . ?
C12 C13 H13 120.1 . . ?
C14 C13 H13 120.1 . . ?
C9 C14 C13 120.3(3) . . ?
C9 C14 H14 119.9 . . ?
C13 C14 H14 119.9 . . ?
C15 O8 Fe1 125.7(2) . . ?
C15 O9 Fe3 127.2(2) . . ?
O8 C15 O9 125.7(3) . . ?
O8 C15 C16 117.4(3) . . ?
O9 C15 C16 116.9(3) . . ?
C17 C16 C21 119.4(3) . . ?
C17 C16 C15 120.4(3) . . ?
C21 C16 C15 120.1(4) . . ?
C16 C17 C18 120.3(4) . . ?
C16 C17 H17 119.9 . . ?
C18 C17 H17 119.9 . . ?
C19 C18 C17 120.4(4) . . ?
C19 C18 H18 119.8 . . ?
C17 C18 H18 119.8 . . ?
C20 C19 C18 119.8(4) . . ?
C20 C19 H19 120.1 . . ?
C18 C19 H19 120.1 . . ?
C19 C20 C21 120.6(5) . . ?
C19 C20 H20 119.7 . . ?
C21 C20 H20 119.7 . . ?
C16 C21 C20 119.5(4) . . ?
C16 C21 H21 120.3 . . ?
C20 C21 H21 120.3 . . ?
C22 O10 Fe2 132.0(2) . . ?
C22 O11 Fe5 135.1(2) . . ?
O10 C22 O11 126.0(3) . . ?
O10 C22 C23 117.4(3) . . ?
O11 C22 C23 116.5(3) . . ?
C28 C23 C24 120.5(4) . . ?
C28 C23 C22 120.3(3) . . ?
C24 C23 C22 119.2(4) . . ?
C23 C24 C25 118.9(5) . . ?
C23 C24 H24 120.5 . . ?
C25 C24 H24 120.5 . . ?
C26 C25 C24 120.0(4) . . ?
C26 C25 H25 120.0 . . ?
C24 C25 H25 120.0 . . ?
C27 C26 C25 120.8(4) . . ?
C27 C26 H26 119.6 . . ?
C25 C26 H26 119.6 . . ?
C26 C27 C28 119.9(5) . . ?
C26 C27 H27 120.0 . . ?
C28 C27 H27 120.0 . . ?
C23 C28 C27 119.8(4) . . ?
C23 C28 H28 120.1 . . ?
C27 C28 H28 120.1 . . ?
C29 O12 Fe2 136.9(2) . . ?
C29 O13 Fe5 130.0(2) . . ?
O13 C29 O12 126.6(3) . . ?
O13 C29 C30 119.4(3) . . ?
O12 C29 C30 114.1(3) . . ?
C35 C30 C31 119.6(4) . . ?
C35 C30 C29 120.7(4) . . ?
C31 C30 C29 119.6(3) . . ?
C30 C31 C32 120.5(4) . . ?
C30 C31 H31 119.7 . . ?
C32 C31 H31 119.7 . . ?
C33 C32 C31 119.5(5) . . ?
C33 C32 H32 120.2 . . ?
C31 C32 H32 120.2 . . ?
C34 C33 C32 120.5(4) . . ?
C34 C33 H33 119.8 . . ?
C32 C33 H33 119.8 . . ?
C33 C34 C35 120.4(4) . . ?
C33 C34 H34 119.8 . . ?
C35 C34 H34 119.8 . . ?
C30 C35 C34 119.4(4) . . ?
C30 C35 H35 120.3 . . ?
C34 C35 H35 120.3 . . ?
C36 O14 Fe4 130.5(2) . . ?
C36 O15 Fe5 129.5(2) . . ?
O15 C36 O14 125.8(3) . . ?
O15 C36 C37 117.5(3) . . ?
O14 C36 C37 116.7(3) . . ?
C38 C37 C42 118.7(4) . . ?
C38 C37 C36 120.3(3) . . ?
C42 C37 C36 120.9(3) . . ?
C37 C38 C39 120.3(4) . . ?
C37 C38 H38 119.8 . . ?
C39 C38 H38 119.8 . . ?
C40 C39 C38 120.6(4) . . ?
C40 C39 H39 119.7 . . ?
C38 C39 H39 119.7 . . ?
C41 C40 C39 119.3(4) . . ?
C41 C40 H40 120.3 . . ?
C39 C40 H40 120.3 . . ?
C40 C41 C42 120.5(4) . . ?
C40 C41 H41 119.7 . . ?
C42 C41 H41 119.7 . . ?
C37 C42 C41 120.5(4) . . ?
C37 C42 H42 119.8 . . ?
C41 C42 H42 119.8 . . ?
C43 O16 Fe4 126.5(2) . . ?
C43 O17 Fe5 131.5(2) . . ?
O17 C43 O16 124.9(3) . . ?
O17 C43 C44 118.3(3) . . ?
O16 C43 C44 116.9(3) . . ?
C49 C44 C45 119.5(4) . . ?
C49 C44 C43 120.5(3) . . ?
C45 C44 C43 120.0(3) . . ?
C46 C45 C44 120.5(4) . . ?
C46 C45 H45 119.7 . . ?
C44 C45 H45 119.7 . . ?
C45 C46 C47 119.0(5) . . ?
C45 C46 H46 120.5 . . ?
C47 C46 H46 120.5 . . ?
C48 C47 C46 121.0(4) . . ?
C48 C47 H47 119.5 . . ?
C46 C47 H47 119.5 . . ?
C47 C48 C49 119.9(5) . . ?
C47 C48 H48 120.0 . . ?
C49 C48 H48 120.0 . . ?
C44 C49 C48 120.1(5) . . ?
C44 C49 H49 120.0 . . ?
C48 C49 H49 120.0 . . ?
C50 O18 Fe4 125.8(2) . . ?
C50 O19 Fe6 127.2(2) . . ?
O18 C50 O19 125.1(3) . . ?
O18 C50 C51 117.0(3) . . ?
O19 C50 C51 117.9(3) . . ?
C56 C51 C52 119.8(4) . . ?
C56 C51 C50 119.9(4) . . ?
C52 C51 C50 120.3(3) . . ?
C51 C52 C53 120.6(5) . . ?
C51 C52 H52 119.7 . . ?
C53 C52 H52 119.7 . . ?
C54 C53 C52 119.4(5) . . ?
C54 C53 H53 120.3 . . ?
C52 C53 H53 120.3 . . ?
C55 C54 C53 121.0(4) . . ?
C55 C54 H54 119.5 . . ?
C53 C54 H54 119.5 . . ?
C54 C55 C56 119.9(5) . . ?
C54 C55 H55 120.0 . . ?
C56 C55 H55 120.0 . . ?
C51 C56 C55 119.3(5) . . ?
C51 C56 H56 120.3 . . ?
C55 C56 H56 120.3 . . ?
C57 O20 Fe6 128.08(19) . . ?
C57 O21 Fe3 129.3(2) . . ?
O21 C57 O20 125.8(3) . . ?
O21 C57 C58 116.2(3) . . ?
O20 C57 C58 118.0(3) . . ?
C63 C58 C59 119.0(3) . . ?
C63 C58 C57 120.8(3) . . ?
C59 C58 C57 120.2(3) . . ?
C60 C59 C58 119.9(3) . . ?
C60 C59 H59 120.1 . . ?
C58 C59 H59 120.1 . . ?
C61 C60 C59 120.3(3) . . ?
C61 C60 H60 119.9 . . ?
C59 C60 H60 119.9 . . ?
C60 C61 C62 120.0(3) . . ?
C60 C61 H61 120.0 . . ?
C62 C61 H61 120.0 . . ?
C63 C62 C61 119.8(4) . . ?
C63 C62 H62 120.1 . . ?
C61 C62 H62 120.1 . . ?
C62 C63 C58 121.0(3) . . ?
C62 C63 H63 119.5 . . ?
C58 C63 H63 119.5 . . ?
C70 O22 Fe1 128.1(2) . . ?
C70 O22 Fe3 133.62(19) . . ?
Fe1 O22 Fe3 95.60(9) . . ?
C64 N1 C68 118.2(3) . . ?
C64 N1 Fe1 118.0(2) . . ?
C68 N1 Fe1 123.8(2) . . ?
N1 C64 C65 122.9(3) . . ?
N1 C64 H64 118.6 . . ?
C65 C64 H64 118.6 . . ?
C66 C65 C64 119.0(3) . . ?
C66 C65 H65 120.5 . . ?
C64 C65 H65 120.5 . . ?
C65 C66 C67 118.7(4) . . ?
C65 C66 H66 120.6 . . ?
C67 C66 H66 120.6 . . ?
C66 C67 C68 120.4(4) . . ?
C66 C67 H67 119.8 . . ?
C68 C67 H67 119.8 . . ?
N1 C68 C67 120.7(3) . . ?
N1 C68 C69 118.1(3) . . ?
C67 C68 C69 121.1(3) . . ?
C68 C69 C70 113.6(3) . . ?
C68 C69 H69A 108.8 . . ?
C70 C69 H69A 108.8 . . ?
C68 C69 H69B 108.8 . . ?
C70 C69 H69B 108.8 . . ?
H69A C69 H69B 107.7 . . ?
O22 C70 C69 109.8(3) . . ?
O22 C70 H70A 109.7 . . ?
C69 C70 H70A 109.7 . . ?
O22 C70 H70B 109.7 . . ?
C69 C70 H70B 109.7 . . ?
H70A C70 H70B 108.2 . . ?
C77 O23 Fe6 127.5(2) . . ?
C77 O23 Fe3 124.3(2) . . ?
Fe6 O23 Fe3 102.71(10) . . ?
C77 O23 H23O 13.1 . . ?
Fe6 O23 H23O 117.9 . . ?
Fe3 O23 H23O 136.9 . . ?
C71 N2 C75 116.8(4) . . ?
N2 C71 C72 126.4(5) . . ?
N2 C71 H71 116.8 . . ?
C72 C71 H71 116.8 . . ?
C73 C72 C71 115.7(5) . . ?
C73 C72 H72 122.2 . . ?
C71 C72 H72 122.2 . . ?
C72 C73 C74 119.4(5) . . ?
C72 C73 H73 120.3 . . ?
C74 C73 H73 120.3 . . ?
C75 C74 C73 118.8(5) . . ?
C75 C74 H74 120.6 . . ?
C73 C74 H74 120.6 . . ?
N2 C75 C74 122.7(4) . . ?
N2 C75 C76 114.7(4) . . ?
C74 C75 C76 122.5(4) . . ?
C75 C76 C77 115.2(3) . . ?
C75 C76 H76A 108.5 . . ?
C77 C76 H76A 108.5 . . ?
C75 C76 H76B 108.5 . . ?
C77 C76 H76B 108.5 . . ?
H76A C76 H76B 107.5 . . ?
O23 C77 C76 113.3(3) . . ?
O23 C77 H77A 108.9 . . ?
C76 C77 H77A 108.9 . . ?
O23 C77 H77B 108.9 . . ?
C76 C77 H77B 108.9 . . ?
H77A C77 H77B 107.7 . . ?
O23 C77 H23O 17.4 . . ?
C76 C77 H23O 121.0 . . ?
H77A C77 H23O 116.4 . . ?
H77B C77 H23O 91.5 . . ?
N8 C98 C99 179(2) . . ?
C98 C99 H99A 109.5 . . ?
C98 C99 H99B 109.5 . . ?
H99A C99 H99B 109.5 . . ?
C98 C99 H99C 109.5 . . ?
H99A C99 H99C 109.5 . . ?
H99B C99 H99C 109.5 . . ?
C84 O24 Fe6 132.8(2) . . ?
C84 O24 Fe4 128.1(2) . . ?
Fe6 O24 Fe4 94.88(8) . . ?
C78 N3 C82 118.8(3) . . ?
C78 N3 Fe4 117.3(2) . . ?
C82 N3 Fe4 123.3(2) . . ?
N3 C78 C79 123.4(3) . . ?
N3 C78 H78 118.3 . . ?
C79 C78 H78 118.3 . . ?
C78 C79 C80 118.1(4) . . ?
C78 C79 H79 121.0 . . ?
C80 C79 H79 121.0 . . ?
C81 C80 C79 119.1(3) . . ?
C81 C80 H80 120.5 . . ?
C79 C80 H80 120.5 . . ?
C80 C81 C82 120.2(3) . . ?
C80 C81 H81 119.9 . . ?
C82 C81 H81 119.9 . . ?
N3 C82 C81 120.5(3) . . ?
N3 C82 C83 118.7(3) . . ?
C81 C82 C83 120.9(3) . . ?
C82 C83 C84 113.7(3) . . ?
C82 C83 H83A 108.8 . . ?
C84 C83 H83A 108.8 . . ?
C82 C83 H83B 108.8 . . ?
C84 C83 H83B 108.8 . . ?
H83A C83 H83B 107.7 . . ?
O24 C84 C83 111.3(3) . . ?
O24 C84 H84A 109.4 . . ?
C83 C84 H84A 109.4 . . ?
O24 C84 H84B 109.4 . . ?
C83 C84 H84B 109.4 . . ?
H84A C84 H84B 108.0 . . ?
C91 O25 Fe3 120.9(2) . . ?
C91 O25 Fe6 124.74(19) . . ?
Fe3 O25 Fe6 99.03(9) . . ?
C89 N4 C85 117.9(4) . . ?
C86 C85 N4 119.9(4) . . ?
C86 C85 H85 120.1 . . ?
N4 C85 H85 120.1 . . ?
C85 C86 C87 118.4(4) . . ?
C85 C86 H86 120.8 . . ?
C87 C86 H86 120.8 . . ?
C88 C87 C86 123.6(4) . . ?
C88 C87 H87 118.2 . . ?
C86 C87 H87 118.2 . . ?
C87 C88 C89 117.1(4) . . ?
C87 C88 H88 121.5 . . ?
C89 C88 H88 121.5 . . ?
C88 C89 N4 123.1(3) . . ?
C88 C89 C90 115.9(3) . . ?
N4 C89 C90 121.0(3) . . ?
C91 C90 C89 111.4(3) . . ?
C91 C90 H90A 109.4 . . ?
C89 C90 H90A 109.4 . . ?
C91 C90 H90B 109.4 . . ?
C89 C90 H90B 109.4 . . ?
H90A C90 H90B 108.0 . . ?
O25 C91 C90 111.3(3) . . ?
O25 C91 H91A 109.4 . . ?
C90 C91 H91A 109.4 . . ?
O25 C91 H91B 109.4 . . ?
C90 C91 H91B 109.4 . . ?
H91A C91 H91B 108.0 . . ?
N5 C92 C93 178.1(6) . . ?
C92 C93 H93A 109.5 . . ?
C92 C93 H93B 109.5 . . ?
H93A C93 H93B 109.5 . . ?
C92 C93 H93C 109.5 . . ?
H93A C93 H93C 109.5 . . ?
H93B C93 H93C 109.5 . . ?
N6 C94 C95 177(2) . . ?
N7 C96 C97 175.7(17) . . ?
N6D C94D C95D 176(2) . . ?
C94D C95D H95D 109.5 . . ?
C94D C95D H95E 109.5 . . ?
H95D C95D H95E 109.5 . . ?
C94D C95D H95F 109.5 . . ?
H95D C95D H95F 109.5 . . ?
H95E C95D H95F 109.5 . . ?
C96D N7D N7D 124.7(15) . 2_576 ?
N7D C96D C97D 178(3) . . ?
C96D C97D H97D 109.5 . . ?
C96D C97D H97E 109.5 . . ?
H97D C97D H97E 109.5 . . ?
C96D C97D H97F 109.5 . . ?
H97D C97D H97F 109.5 . . ?
H97E C97D H97F 109.5 . . ?

loop_
_geom_bond_atom_site_label_1
_geom_bond_atom_site_label_2
_geom_bond_distance
_geom_bond_site_symmetry_2
_geom_bond_publ_flag
Fe1 O1 1.905(2) . ?
Fe1 O22 1.982(2) . ?
Fe1 O4 2.019(2) . ?
Fe1 O6 2.046(2) . ?
Fe1 O8 2.061(2) . ?
Fe1 N1 2.172(3) . ?
Fe1 Fe3 2.9433(6) . ?
Fe2 O1 1.883(2) . ?
Fe2 O2 1.933(2) . ?
Fe2 O12 2.018(2) . ?
Fe2 O5 2.058(2) . ?
Fe2 O7 2.064(2) . ?
Fe2 O10 2.076(3) . ?
Fe3 O1 1.964(2) . ?
Fe3 O23 1.983(2) . ?
Fe3 O22 1.991(2) . ?
Fe3 O25 2.031(2) . ?
Fe3 O9 2.036(2) . ?
Fe3 O21 2.060(2) . ?
Fe4 O3 1.897(2) . ?
Fe4 O24 1.993(2) . ?
Fe4 O16 2.015(2) . ?
Fe4 O14 2.028(2) . ?
Fe4 O18 2.054(2) . ?
Fe4 N3 2.178(3) . ?
Fe4 Fe6 2.9348(7) . ?
Fe5 O3 1.886(2) . ?
Fe5 O2 1.948(2) . ?
Fe5 O13 2.057(2) . ?
Fe5 O15 2.067(3) . ?
Fe5 O17 2.067(3) . ?
Fe5 O11 2.068(2) . ?
Fe6 O3 1.969(2) . ?
Fe6 O23 1.974(2) . ?
Fe6 O24 1.992(2) . ?
Fe6 O25 2.033(2) . ?
Fe6 O19 2.052(2) . ?
Fe6 O20 2.074(2) . ?
O2 H2O 0.75(5) . ?
O4 C1 1.272(4) . ?
O5 C1 1.253(4) . ?
C1 C2 1.502(4) . ?
C2 C3 1.372(5) . ?
C2 C7 1.397(5) . ?
C3 C4 1.402(5) . ?
C3 H3 0.9500 . ?
C4 C5 1.372(6) . ?
C4 H4 0.9500 . ?
C5 C6 1.385(6) . ?
C5 H5 0.9500 . ?
C6 C7 1.390(5) . ?
C6 H6 0.9500 . ?
C7 H7 0.9500 . ?
O6 C8 1.264(4) . ?
O7 C8 1.266(4) . ?
C8 C9 1.499(4) . ?
C9 C14 1.386(5) . ?
C9 C10 1.394(4) . ?
C10 C11 1.391(5) . ?
C10 H10 0.9500 . ?
C11 C12 1.384(6) . ?
C11 H11 0.9500 . ?
C12 C13 1.387(6) . ?
C12 H12 0.9500 . ?
C13 C14 1.395(5) . ?
C13 H13 0.9500 . ?
C14 H14 0.9500 . ?
O8 C15 1.269(4) . ?
O9 C15 1.272(4) . ?
C15 C16 1.499(5) . ?
C16 C17 1.385(5) . ?
C16 C21 1.388(5) . ?
C17 C18 1.386(5) . ?
C17 H17 0.9500 . ?
C18 C19 1.373(7) . ?
C18 H18 0.9500 . ?
C19 C20 1.372(8) . ?
C19 H19 0.9500 . ?
C20 C21 1.397(6) . ?
C20 H20 0.9500 . ?
C21 H21 0.9500 . ?
O10 C22 1.256(4) . ?
O11 C22 1.262(4) . ?
C22 C23 1.522(5) . ?
C23 C28 1.391(6) . ?
C23 C24 1.393(5) . ?
C24 C25 1.413(6) . ?
C24 H24 0.9500 . ?
C25 C26 1.383(8) . ?
C25 H25 0.9500 . ?
C26 C27 1.376(8) . ?
C26 H26 0.9500 . ?
C27 C28 1.402(6) . ?
C27 H27 0.9500 . ?
C28 H28 0.9500 . ?
O12 C29 1.270(4) . ?
O13 C29 1.248(4) . ?
C29 C30 1.520(5) . ?
C30 C35 1.383(5) . ?
C30 C31 1.392(6) . ?
C31 C32 1.398(5) . ?
C31 H31 0.9500 . ?
C32 C33 1.382(7) . ?
C32 H32 0.9500 . ?
C33 C34 1.369(7) . ?
C33 H33 0.9500 . ?
C34 C35 1.414(6) . ?
C34 H34 0.9500 . ?
C35 H35 0.9500 . ?
O14 C36 1.274(4) . ?
O15 C36 1.255(4) . ?
C36 C37 1.494(5) . ?
C37 C38 1.382(5) . ?
C37 C42 1.390(5) . ?
C38 C39 1.394(6) . ?
C38 H38 0.9500 . ?
C39 C40 1.378(6) . ?
C39 H39 0.9500 . ?
C40 C41 1.374(7) . ?
C40 H40 0.9500 . ?
C41 C42 1.391(6) . ?
C41 H41 0.9500 . ?
C42 H42 0.9500 . ?
O16 C43 1.274(4) . ?
O17 C43 1.264(4) . ?
C43 C44 1.483(5) . ?
C44 C49 1.389(5) . ?
C44 C45 1.392(6) . ?
C45 C46 1.384(6) . ?
C45 H45 0.9500 . ?
C46 C47 1.400(8) . ?
C46 H46 0.9500 . ?
C47 C48 1.361(8) . ?
C47 H47 0.9500 . ?
C48 C49 1.393(6) . ?
C48 H48 0.9500 . ?
C49 H49 0.9500 . ?
O18 C50 1.267(4) . ?
O19 C50 1.273(4) . ?
C50 C51 1.509(4) . ?
C51 C56 1.373(6) . ?
C51 C52 1.381(6) . ?
C52 C53 1.395(6) . ?
C52 H52 0.9500 . ?
C53 C54 1.369(8) . ?
C53 H53 0.9500 . ?
C54 C55 1.361(8) . ?
C54 H54 0.9500 . ?
C55 C56 1.418(6) . ?
C55 H55 0.9500 . ?
C56 H56 0.9500 . ?
O20 C57 1.266(4) . ?
O21 C57 1.264(4) . ?
C57 C58 1.505(4) . ?
C58 C63 1.386(5) . ?
C58 C59 1.399(4) . ?
C59 C60 1.393(5) . ?
C59 H59 0.9500 . ?
C60 C61 1.378(5) . ?
C60 H60 0.9500 . ?
C61 C62 1.387(5) . ?
C61 H61 0.9500 . ?
C62 C63 1.381(5) . ?
C62 H62 0.9500 . ?
C63 H63 0.9500 . ?
O22 C70 1.420(4) . ?
N1 C64 1.349(4) . ?
N1 C68 1.361(4) . ?
C64 C65 1.382(5) . ?
C64 H64 0.9500 . ?
C65 C66 1.376(6) . ?
C65 H65 0.9500 . ?
C66 C67 1.380(6) . ?
C66 H66 0.9500 . ?
C67 C68 1.388(5) . ?
C67 H67 0.9500 . ?
C68 C69 1.504(5) . ?
C69 C70 1.526(5) . ?
C69 H69A 0.9900 . ?
C69 H69B 0.9900 . ?
C70 H70A 0.9900 . ?
C70 H70B 0.9900 . ?
O23 C77 1.448(4) . ?
O23 H23O 0.8538 . ?
N2 C71 1.309(7) . ?
N2 C75 1.350(5) . ?
C71 C72 1.418(8) . ?
C71 H71 0.9500 . ?
C72 C73 1.380(8) . ?
C72 H72 0.9500 . ?
C73 C74 1.415(7) . ?
C73 H73 0.9500 . ?
C74 C75 1.387(6) . ?
C74 H74 0.9500 . ?
C75 C76 1.513(6) . ?
C76 C77 1.536(6) . ?
C76 H76A 0.9900 . ?
C76 H76B 0.9900 . ?
C77 H77A 0.9900 . ?
C77 H77B 0.9900 . ?
C77 H23O 0.6467 . ?
N8 C98 1.10(2) . ?
C98 C99 1.48(2) . ?
C99 H99A 0.9800 . ?
C99 H99B 0.9800 . ?
C99 H99C 0.9800 . ?
O24 C84 1.427(3) . ?
N3 C78 1.344(4) . ?
N3 C82 1.353(4) . ?
C78 C79 1.378(5) . ?
C78 H78 0.9500 . ?
C79 C80 1.393(6) . ?
C79 H79 0.9500 . ?
C80 C81 1.373(6) . ?
C80 H80 0.9500 . ?
C81 C82 1.397(5) . ?
C81 H81 0.9500 . ?
C82 C83 1.499(5) . ?
C83 C84 1.522(5) . ?
C83 H83A 0.9900 . ?
C83 H83B 0.9900 . ?
C84 H84A 0.9900 . ?
C84 H84B 0.9900 . ?
O25 C91 1.439(4) . ?
N4 C89 1.388(5) . ?
N4 C85 1.403(5) . ?
C85 C86 1.356(6) . ?
C85 H85 0.9500 . ?
C86 C87 1.391(7) . ?
C86 H86 0.9500 . ?
C87 C88 1.345(6) . ?
C87 H87 0.9500 . ?
C88 C89 1.345(5) . ?
C88 H88 0.9500 . ?
C89 C90 1.512(5) . ?
C90 C91 1.497(5) . ?
C90 H90A 0.9900 . ?
C90 H90B 0.9900 . ?
C91 H91A 0.9900 . ?
C91 H91B 0.9900 . ?
N5 C92 1.129(6) . ?
C92 C93 1.447(6) . ?
C93 H93A 0.9800 . ?
C93 H93B 0.9800 . ?
C93 H93C 0.9800 . ?
N6 C94 1.128(7) . ?
C94 C95 1.49(3) . ?
C95 H95A 0.9800 . ?
C95 H95B 0.9800 . ?
C95 H95C 0.9800 . ?
N7 C96 1.128(7) . ?
C96 C97 1.49(3) . ?
C97 H97A 0.9800 . ?
C97 H97B 0.9800 . ?
C97 H97C 0.9800 . ?
N6D C94D 1.128(7) . ?
C94D C95D 1.49(3) . ?
C95D H95D 0.9800 . ?
C95D H95E 0.9800 . ?
C95D H95F 0.9800 . ?
N7D C96D 1.128(7) . ?
N7D N7D 1.22(2) 2_576 ?
C96D C97D 1.49(3) . ?
C97D H97D 0.9800 . ?
C97D H97E 0.9800 . ?
C97D H97F 0.9800 . ?

loop_
_geom_hbond_atom_site_label_D
_geom_hbond_atom_site_label_H
_geom_hbond_atom_site_label_A
_geom_hbond_distance_DH
_geom_hbond_distance_HA
_geom_hbond_distance_DA
_geom_hbond_angle_DHA
_geom_hbond_site_symmetry_A
O2 H2O O25 0.75(5) 2.01(5) 2.761(3) 172(5) .
O23D H23O N8 0.85 2.01 2.864(16) 179.6 .

loop_
_geom_torsion_atom_site_label_1
_geom_torsion_atom_site_label_2
_geom_torsion_atom_site_label_3
_geom_torsion_atom_site_label_4
_geom_torsion
_geom_torsion_site_symmetry_1
_geom_torsion_site_symmetry_2
_geom_torsion_site_symmetry_3
_geom_torsion_site_symmetry_4
_geom_torsion_publ_flag
O22 Fe1 Fe3 O1 152.78(14) . . . . ?
O4 Fe1 Fe3 O1 -29.01(14) . . . . ?
O6 Fe1 Fe3 O1 78.73(12) . . . . ?
O8 Fe1 Fe3 O1 -104.55(12) . . . . ?
N1 Fe1 Fe3 O1 179.09(13) . . . . ?
O1 Fe1 Fe3 O23 22.38(15) . . . . ?
O22 Fe1 Fe3 O23 175.17(16) . . . . ?
O4 Fe1 Fe3 O23 -6.63(16) . . . . ?
O6 Fe1 Fe3 O23 101.11(13) . . . . ?
O8 Fe1 Fe3 O23 -82.16(14) . . . . ?
N1 Fe1 Fe3 O23 -158.52(14) . . . . ?
O1 Fe1 Fe3 O22 -152.78(14) . . . . ?
O4 Fe1 Fe3 O22 178.20(15) . . . . ?
O6 Fe1 Fe3 O22 -74.06(12) . . . . ?
O8 Fe1 Fe3 O22 102.67(13) . . . . ?
N1 Fe1 Fe3 O22 26.31(14) . . . . ?
O1 Fe1 Fe3 O25 -72.24(12) . . . . ?
O22 Fe1 Fe3 O25 80.55(12) . . . . ?
O4 Fe1 Fe3 O25 -101.25(12) . . . . ?
O6 Fe1 Fe3 O25 6.49(10) . . . . ?
O8 Fe1 Fe3 O25 -176.79(10) . . . . ?
N1 Fe1 Fe3 O25 106.85(11) . . . . ?
O1 Fe1 Fe3 O9 101.59(12) . . . . ?
O22 Fe1 Fe3 O9 -105.62(13) . . . . ?
O4 Fe1 Fe3 O9 72.58(13) . . . . ?
O6 Fe1 Fe3 O9 -179.68(10) . . . . ?
O8 Fe1 Fe3 O9 -2.96(10) . . . . ?
N1 Fe1 Fe3 O9 -79.32(12) . . . . ?
O1 Fe1 Fe3 O21 -176.30(12) . . . . ?
O22 Fe1 Fe3 O21 -23.51(13) . . . . ?
O4 Fe1 Fe3 O21 154.69(13) . . . . ?
O6 Fe1 Fe3 O21 -97.57(11) . . . . ?
O8 Fe1 Fe3 O21 79.16(11) . . . . ?
N1 Fe1 Fe3 O21 2.80(12) . . . . ?
O24 Fe4 Fe6 O3 -153.05(13) . . . . ?
O16 Fe4 Fe6 O3 -78.32(11) . . . . ?
O14 Fe4 Fe6 O3 31.44(13) . . . . ?
O18 Fe4 Fe6 O3 104.80(11) . . . . ?
N3 Fe4 Fe6 O3 -173.25(13) . . . . ?
O3 Fe4 Fe6 O23 -19.32(13) . . . . ?
O24 Fe4 Fe6 O23 -172.37(13) . . . . ?
O16 Fe4 Fe6 O23 -97.65(12) . . . . ?
O14 Fe4 Fe6 O23 12.12(14) . . . . ?
O18 Fe4 Fe6 O23 85.47(12) . . . . ?
N3 Fe4 Fe6 O23 167.43(13) . . . . ?
O3 Fe4 Fe6 O24 153.05(13) . . . . ?
O16 Fe4 Fe6 O24 74.73(11) . . . . ?
O14 Fe4 Fe6 O24 -175.51(13) . . . . ?
O18 Fe4 Fe6 O24 -102.15(11) . . . . ?
N3 Fe4 Fe6 O24 -20.20(13) . . . . ?
O3 Fe4 Fe6 O25 73.59(11) . . . . ?
O24 Fe4 Fe6 O25 -79.46(11) . . . . ?
O16 Fe4 Fe6 O25 -4.73(9) . . . . ?
O14 Fe4 Fe6 O25 105.03(11) . . . . ?
O18 Fe4 Fe6 O25 178.39(9) . . . . ?
N3 Fe4 Fe6 O25 -99.66(11) . . . . ?
O3 Fe4 Fe6 O19 -101.67(11) . . . . ?
O24 Fe4 Fe6 O19 105.28(11) . . . . ?
O16 Fe4 Fe6 O19 -179.99(9) . . . . ?
O14 Fe4 Fe6 O19 -70.23(11) . . . . ?
O18 Fe4 Fe6 O19 3.13(9) . . . . ?
N3 Fe4 Fe6 O19 85.08(11) . . . . ?
O3 Fe4 Fe6 O20 179.24(13) . . . . ?
O24 Fe4 Fe6 O20 26.19(12) . . . . ?
O16 Fe4 Fe6 O20 100.91(10) . . . . ?
O14 Fe4 Fe6 O20 -149.32(12) . . . . ?
O18 Fe4 Fe6 O20 -75.96(10) . . . . ?
N3 Fe4 Fe6 O20 5.99(12) . . . . ?
O2 Fe2 O1 Fe1 -132.06(12) . . . . ?
O12 Fe2 O1 Fe1 133.17(12) . . . . ?
O5 Fe2 O1 Fe1 46.96(13) . . . . ?
O7 Fe2 O1 Fe1 -40.13(13) . . . . ?
O10 Fe2 O1 Fe1 14(3) . . . . ?
O2 Fe2 O1 Fe3 23.79(17) . . . . ?
O12 Fe2 O1 Fe3 -70.97(17) . . . . ?
O5 Fe2 O1 Fe3 -157.19(16) . . . . ?
O7 Fe2 O1 Fe3 115.72(17) . . . . ?
O10 Fe2 O1 Fe3 169(3) . . . . ?
O22 Fe1 O1 Fe2 145.62(13) . . . . ?
O4 Fe1 O1 Fe2 -35.71(13) . . . . ?
O6 Fe1 O1 Fe2 53.88(13) . . . . ?
O8 Fe1 O1 Fe2 -123.46(12) . . . . ?
N1 Fe1 O1 Fe2 160.2(4) . . . . ?
Fe3 Fe1 O1 Fe2 163.80(18) . . . . ?
O22 Fe1 O1 Fe3 -18.18(9) . . . . ?
O4 Fe1 O1 Fe3 160.49(9) . . . . ?
O6 Fe1 O1 Fe3 -109.93(9) . . . . ?
O8 Fe1 O1 Fe3 72.74(10) . . . . ?
N1 Fe1 O1 Fe3 -3.6(5) . . . . ?
O23 Fe3 O1 Fe2 34.88(18) . . . . ?
O22 Fe3 O1 Fe2 -140.85(18) . . . . ?
O25 Fe3 O1 Fe2 -42.08(17) . . . . ?
O9 Fe3 O1 Fe2 125.99(17) . . . . ?
O21 Fe3 O1 Fe2 -147.6(3) . . . . ?
Fe1 Fe3 O1 Fe2 -159.0(2) . . . . ?
O23 Fe3 O1 Fe1 -166.07(9) . . . . ?
O22 Fe3 O1 Fe1 18.19(9) . . . . ?
O25 Fe3 O1 Fe1 116.97(9) . . . . ?
O9 Fe3 O1 Fe1 -74.97(10) . . . . ?
O21 Fe3 O1 Fe1 11.5(4) . . . . ?
O1 Fe2 O2 Fe5 -124.17(15) . . . . ?
O12 Fe2 O2 Fe5 -30.46(16) . . . . ?
O5 Fe2 O2 Fe5 63.0(7) . . . . ?
O7 Fe2 O2 Fe5 141.89(15) . . . . ?
O10 Fe2 O2 Fe5 56.99(15) . . . . ?
O3 Fe5 O2 Fe2 130.45(15) . . . . ?
O13 Fe5 O2 Fe2 35.76(16) . . . . ?
O15 Fe5 O2 Fe2 -85.7(8) . . . . ?
O17 Fe5 O2 Fe2 -134.79(15) . . . . ?
O11 Fe5 O2 Fe2 -51.64(16) . . . . ?
O2 Fe5 O3 Fe4 125.13(13) . . . . ?
O13 Fe5 O3 Fe4 -137.75(13) . . . . ?
O15 Fe5 O3 Fe4 -50.63(14) . . . . ?
O17 Fe5 O3 Fe4 36.18(14) . . . . ?
O11 Fe5 O3 Fe4 22(3) . . . . ?
O2 Fe5 O3 Fe6 -30.03(18) . . . . ?
O13 Fe5 O3 Fe6 67.09(18) . . . . ?
O15 Fe5 O3 Fe6 154.21(17) . . . . ?
O17 Fe5 O3 Fe6 -118.98(17) . . . . ?
O11 Fe5 O3 Fe6 -134(3) . . . . ?
O24 Fe4 O3 Fe5 -145.39(13) . . . . ?
O16 Fe4 O3 Fe5 -52.41(13) . . . . ?
O14 Fe4 O3 Fe5 38.21(13) . . . . ?
O18 Fe4 O3 Fe5 123.67(13) . . . . ?
N3 Fe4 O3 Fe5 -131.0(5) . . . . ?
Fe6 Fe4 O3 Fe5 -163.45(18) . . . . ?
O24 Fe4 O3 Fe6 18.06(9) . . . . ?
O16 Fe4 O3 Fe6 111.04(9) . . . . ?
O14 Fe4 O3 Fe6 -158.34(9) . . . . ?
O18 Fe4 O3 Fe6 -72.88(10) . . . . ?
N3 Fe4 O3 Fe6 32.4(6) . . . . ?
O23 Fe6 O3 Fe5 -34.47(18) . . . . ?
O24 Fe6 O3 Fe5 140.29(18) . . . . ?
O25 Fe6 O3 Fe5 42.55(18) . . . . ?
O19 Fe6 O3 Fe5 -126.88(17) . . . . ?
O20 Fe6 O3 Fe5 155.6(3) . . . . ?
Fe4 Fe6 O3 Fe5 158.5(2) . . . . ?
O23 Fe6 O3 Fe4 167.08(9) . . . . ?
O24 Fe6 O3 Fe4 -18.17(9) . . . . ?
O25 Fe6 O3 Fe4 -115.90(9) . . . . ?
O19 Fe6 O3 Fe4 74.67(10) . . . . ?
O20 Fe6 O3 Fe4 -2.9(5) . . . . ?
O1 Fe1 O4 C1 4.0(3) . . . . ?
O22 Fe1 O4 C1 89(4) . . . . ?
O6 Fe1 O4 C1 -91.8(3) . . . . ?
O8 Fe1 O4 C1 95.8(3) . . . . ?
N1 Fe1 O4 C1 -179.0(3) . . . . ?
Fe3 Fe1 O4 C1 22.9(3) . . . . ?
O1 Fe2 O5 C1 -42.5(3) . . . . ?
O2 Fe2 O5 C1 130.3(6) . . . . ?
O12 Fe2 O5 C1 -135.6(3) . . . . ?
O7 Fe2 O5 C1 51.1(3) . . . . ?
O10 Fe2 O5 C1 136.4(3) . . . . ?
Fe2 O5 C1 O4 19.2(5) . . . . ?
Fe2 O5 C1 C2 -159.8(2) . . . . ?
Fe1 O4 C1 O5 4.1(5) . . . . ?
Fe1 O4 C1 C2 -176.9(2) . . . . ?
O5 C1 C2 C3 -171.5(3) . . . . ?
O4 C1 C2 C3 9.4(5) . . . . ?
O5 C1 C2 C7 8.5(5) . . . . ?
O4 C1 C2 C7 -170.7(3) . . . . ?
C7 C2 C3 C4 1.9(6) . . . . ?
C1 C2 C3 C4 -178.2(4) . . . . ?
C2 C3 C4 C5 -1.6(7) . . . . ?
C3 C4 C5 C6 0.3(7) . . . . ?
C4 C5 C6 C7 0.7(7) . . . . ?
C5 C6 C7 C2 -0.4(7) . . . . ?
C3 C2 C7 C6 -0.9(6) . . . . ?
C1 C2 C7 C6 179.1(4) . . . . ?
O1 Fe1 O6 C8 -32.7(2) . . . . ?
O22 Fe1 O6 C8 -113.7(2) . . . . ?
O4 Fe1 O6 C8 66.4(2) . . . . ?
O8 Fe1 O6 C8 129.0(6) . . . . ?
N1 Fe1 O6 C8 158.2(2) . . . . ?
Fe3 Fe1 O6 C8 -73.3(2) . . . . ?
O1 Fe2 O7 C8 -5.0(3) . . . . ?
O2 Fe2 O7 C8 88.3(3) . . . . ?
O12 Fe2 O7 C8 -142.3(6) . . . . ?
O5 Fe2 O7 C8 -99.4(3) . . . . ?
O10 Fe2 O7 C8 176.7(3) . . . . ?
Fe1 O6 C8 O7 -4.5(4) . . . . ?
Fe1 O6 C8 C9 176.24(18) . . . . ?
Fe2 O7 C8 O6 28.7(5) . . . . ?
Fe2 O7 C8 C9 -152.1(2) . . . . ?
O6 C8 C9 C14 -179.2(3) . . . . ?
O7 C8 C9 C14 1.5(4) . . . . ?
O6 C8 C9 C10 -0.1(4) . . . . ?
O7 C8 C9 C10 -179.4(3) . . . . ?
C14 C9 C10 C11 -0.3(5) . . . . ?
C8 C9 C10 C11 -179.4(3) . . . . ?
C9 C10 C11 C12 -0.1(5) . . . . ?
C10 C11 C12 C13 0.1(6) . . . . ?
C11 C12 C13 C14 0.4(6) . . . . ?
C10 C9 C14 C13 0.8(5) . . . . ?
C8 C9 C14 C13 179.9(3) . . . . ?
C12 C13 C14 C9 -0.9(6) . . . . ?
O1 Fe1 O8 C15 -32.0(3) . . . . ?
O22 Fe1 O8 C15 48.7(3) . . . . ?
O4 Fe1 O8 C15 -131.2(3) . . . . ?
O6 Fe1 O8 C15 166.1(5) . . . . ?
N1 Fe1 O8 C15 136.9(3) . . . . ?
Fe3 Fe1 O8 C15 7.6(3) . . . . ?
O1 Fe3 O9 C15 38.6(3) . . . . ?
O23 Fe3 O9 C15 142.8(3) . . . . ?
O22 Fe3 O9 C15 -40.4(3) . . . . ?
O25 Fe3 O9 C15 153.7(4) . . . . ?
O21 Fe3 O9 C15 -126.0(3) . . . . ?
Fe1 Fe3 O9 C15 -0.2(3) . . . . ?
Fe1 O8 C15 O9 -10.8(5) . . . . ?
Fe1 O8 C15 C16 168.0(2) . . . . ?
Fe3 O9 C15 O8 6.2(5) . . . . ?
Fe3 O9 C15 C16 -172.6(2) . . . . ?
O8 C15 C16 C17 23.8(5) . . . . ?
O9 C15 C16 C17 -157.3(3) . . . . ?
O8 C15 C16 C21 -154.9(4) . . . . ?
O9 C15 C16 C21 23.9(5) . . . . ?
C21 C16 C17 C18 -0.7(6) . . . . ?
C15 C16 C17 C18 -179.4(3) . . . . ?
C16 C17 C18 C19 1.3(7) . . . . ?
C17 C18 C19 C20 -0.7(8) . . . . ?
C18 C19 C20 C21 -0.5(9) . . . . ?
C17 C16 C21 C20 -0.5(6) . . . . ?
C15 C16 C21 C20 178.2(4) . . . . ?
C19 C20 C21 C16 1.1(8) . . . . ?
O1 Fe2 O10 C22 -175(2) . . . . ?
O2 Fe2 O10 C22 -29.1(3) . . . . ?
O12 Fe2 O10 C22 65.5(3) . . . . ?
O5 Fe2 O10 C22 151.7(3) . . . . ?
O7 Fe2 O10 C22 -120.9(3) . . . . ?
O3 Fe5 O11 C22 116(3) . . . . ?
O2 Fe5 O11 C22 12.8(3) . . . . ?
O13 Fe5 O11 C22 -84.2(3) . . . . ?
O15 Fe5 O11 C22 -171.2(3) . . . . ?
O17 Fe5 O11 C22 101.8(3) . . . . ?
Fe2 O10 C22 O11 1.1(5) . . . . ?
Fe2 O10 C22 C23 -177.2(2) . . . . ?
Fe5 O11 C22 O10 9.6(5) . . . . ?
Fe5 O11 C22 C23 -172.1(2) . . . . ?
O10 C22 C23 C28 -165.9(3) . . . . ?
O11 C22 C23 C28 15.6(5) . . . . ?
O10 C22 C23 C24 14.2(5) . . . . ?
O11 C22 C23 C24 -164.3(3) . . . . ?
C28 C23 C24 C25 -1.4(6) . . . . ?
C22 C23 C24 C25 178.4(3) . . . . ?
C23 C24 C25 C26 1.7(7) . . . . ?
C24 C25 C26 C27 -1.1(8) . . . . ?
C25 C26 C27 C28 0.2(8) . . . . ?
C24 C23 C28 C27 0.5(6) . . . . ?
C22 C23 C28 C27 -179.3(3) . . . . ?
C26 C27 C28 C23 0.1(6) . . . . ?
O1 Fe2 O12 C29 97.2(4) . . . . ?
O2 Fe2 O12 C29 3.8(4) . . . . ?
O5 Fe2 O12 C29 -168.4(4) . . . . ?
O7 Fe2 O12 C29 -125.4(6) . . . . ?
O10 Fe2 O12 C29 -84.5(4) . . . . ?
O3 Fe5 O13 C29 -111.3(3) . . . . ?
O2 Fe5 O13 C29 -18.7(3) . . . . ?
O15 Fe5 O13 C29 155.1(3) . . . . ?
O17 Fe5 O13 C29 102.1(6) . . . . ?
O11 Fe5 O13 C29 69.5(3) . . . . ?
Fe5 O13 C29 O12 -3.1(5) . . . . ?
Fe5 O13 C29 C30 177.2(2) . . . . ?
Fe2 O12 C29 O13 13.1(6) . . . . ?
Fe2 O12 C29 C30 -167.2(2) . . . . ?
O13 C29 C30 C35 12.7(5) . . . . ?
O12 C29 C30 C35 -167.1(3) . . . . ?
O13 C29 C30 C31 -166.4(3) . . . . ?
O12 C29 C30 C31 13.9(5) . . . . ?
C35 C30 C31 C32 0.6(6) . . . . ?
C29 C30 C31 C32 179.6(3) . . . . ?
C30 C31 C32 C33 1.0(6) . . . . ?
C31 C32 C33 C34 -1.5(7) . . . . ?
C32 C33 C34 C35 0.4(7) . . . . ?
C31 C30 C35 C34 -1.6(6) . . . . ?
C29 C30 C35 C34 179.3(4) . . . . ?
C33 C34 C35 C30 1.2(7) . . . . ?
O3 Fe4 O14 C36 3.1(3) . . . . ?
O24 Fe4 O14 C36 -73.5(15) . . . . ?
O16 Fe4 O14 C36 99.6(3) . . . . ?
O18 Fe4 O14 C36 -89.0(3) . . . . ?
N3 Fe4 O14 C36 -178.7(3) . . . . ?
Fe6 Fe4 O14 C36 -17.3(3) . . . . ?
O3 Fe5 O15 C36 37.8(3) . . . . ?
O2 Fe5 O15 C36 -106.0(7) . . . . ?
O13 Fe5 O15 C36 132.0(3) . . . . ?
O17 Fe5 O15 C36 -56.8(3) . . . . ?
O11 Fe5 O15 C36 -140.2(3) . . . . ?
Fe5 O15 C36 O14 -4.8(5) . . . . ?
Fe5 O15 C36 C37 175.0(2) . . . . ?
Fe4 O14 C36 O15 -20.3(5) . . . . ?
Fe4 O14 C36 C37 160.0(2) . . . . ?
O15 C36 C37 C38 165.0(4) . . . . ?
O14 C36 C37 C38 -15.2(5) . . . . ?
O15 C36 C37 C42 -13.0(5) . . . . ?
O14 C36 C37 C42 166.8(4) . . . . ?
C42 C37 C38 C39 1.8(6) . . . . ?
C36 C37 C38 C39 -176.3(4) . . . . ?
C37 C38 C39 C40 0.1(7) . . . . ?
C38 C39 C40 C41 -2.2(8) . . . . ?
C39 C40 C41 C42 2.4(8) . . . . ?
C38 C37 C42 C41 -1.6(7) . . . . ?
C36 C37 C42 C41 176.5(4) . . . . ?
C40 C41 C42 C37 -0.5(8) . . . . ?
O3 Fe4 O16 C43 33.9(3) . . . . ?
O24 Fe4 O16 C43 115.6(3) . . . . ?
O14 Fe4 O16 C43 -64.0(3) . . . . ?
O18 Fe4 O16 C43 -123.1(5) . . . . ?
N3 Fe4 O16 C43 -155.6(3) . . . . ?
Fe6 Fe4 O16 C43 74.7(3) . . . . ?
O3 Fe5 O17 C43 11.8(3) . . . . ?
O2 Fe5 O17 C43 -80.1(3) . . . . ?
O13 Fe5 O17 C43 158.3(4) . . . . ?
O15 Fe5 O17 C43 105.3(3) . . . . ?
O11 Fe5 O17 C43 -168.8(3) . . . . ?
Fe5 O17 C43 O16 -35.0(5) . . . . ?
Fe5 O17 C43 C44 145.4(3) . . . . ?
Fe4 O16 C43 O17 6.2(5) . . . . ?
Fe4 O16 C43 C44 -174.2(2) . . . . ?
O17 C43 C44 C49 -1.1(5) . . . . ?
O16 C43 C44 C49 179.3(3) . . . . ?
O17 C43 C44 C45 -179.6(4) . . . . ?
O16 C43 C44 C45 0.8(5) . . . . ?
C49 C44 C45 C46 1.3(7) . . . . ?
C43 C44 C45 C46 179.7(4) . . . . ?
C44 C45 C46 C47 -0.3(8) . . . . ?
C45 C46 C47 C48 -0.3(10) . . . . ?
C46 C47 C48 C49 -0.2(10) . . . . ?
C45 C44 C49 C48 -1.7(6) . . . . ?
C43 C44 C49 C48 179.8(4) . . . . ?
C47 C48 C49 C44 1.2(8) . . . . ?
O3 Fe4 O18 C50 30.7(3) . . . . ?
O24 Fe4 O18 C50 -50.7(2) . . . . ?
O16 Fe4 O18 C50 -172.1(4) . . . . ?
O14 Fe4 O18 C50 128.4(3) . . . . ?
N3 Fe4 O18 C50 -140.0(3) . . . . ?
Fe6 Fe4 O18 C50 -9.3(2) . . . . ?
O3 Fe6 O19 C50 -37.4(2) . . . . ?
O23 Fe6 O19 C50 -137.3(2) . . . . ?
O24 Fe6 O19 C50 42.1(2) . . . . ?
O25 Fe6 O19 C50 -157.2(4) . . . . ?
O20 Fe6 O19 C50 130.8(2) . . . . ?
Fe4 Fe6 O19 C50 1.3(2) . . . . ?
Fe4 O18 C50 O19 13.9(4) . . . . ?
Fe4 O18 C50 C51 -167.8(2) . . . . ?
Fe6 O19 C50 O18 -9.0(4) . . . . ?
Fe6 O19 C50 C51 172.7(2) . . . . ?
O18 C50 C51 C56 -179.4(3) . . . . ?
O19 C50 C51 C56 -1.0(5) . . . . ?
O18 C50 C51 C52 0.7(5) . . . . ?
O19 C50 C51 C52 179.2(3) . . . . ?
C56 C51 C52 C53 -0.4(7) . . . . ?
C50 C51 C52 C53 179.4(4) . . . . ?
C51 C52 C53 C54 1.7(8) . . . . ?
C52 C53 C54 C55 -0.9(9) . . . . ?
C53 C54 C55 C56 -1.1(9) . . . . ?
C52 C51 C56 C55 -1.6(7) . . . . ?
C50 C51 C56 C55 178.6(4) . . . . ?
C54 C55 C56 C51 2.4(8) . . . . ?
O3 Fe6 O20 C57 -152.1(4) . . . . ?
O23 Fe6 O20 C57 37.8(3) . . . . ?
O24 Fe6 O20 C57 -137.0(3) . . . . ?
O25 Fe6 O20 C57 -38.3(3) . . . . ?
O19 Fe6 O20 C57 130.2(3) . . . . ?
Fe4 Fe6 O20 C57 -154.4(2) . . . . ?
O1 Fe3 O21 C57 142.7(3) . . . . ?
O23 Fe3 O21 C57 -39.6(3) . . . . ?
O22 Fe3 O21 C57 136.1(3) . . . . ?
O25 Fe3 O21 C57 36.3(3) . . . . ?
O9 Fe3 O21 C57 -130.7(3) . . . . ?
Fe1 Fe3 O21 C57 151.7(2) . . . . ?
Fe3 O21 C57 O20 5.3(5) . . . . ?
Fe3 O21 C57 C58 -175.48(19) . . . . ?
Fe6 O20 C57 O21 -4.1(5) . . . . ?
Fe6 O20 C57 C58 176.76(19) . . . . ?
O21 C57 C58 C63 -4.6(4) . . . . ?
O20 C57 C58 C63 174.7(3) . . . . ?
O21 C57 C58 C59 175.9(3) . . . . ?
O20 C57 C58 C59 -4.9(4) . . . . ?
C63 C58 C59 C60 -0.9(5) . . . . ?
C57 C58 C59 C60 178.6(3) . . . . ?
C58 C59 C60 C61 0.3(5) . . . . ?
C59 C60 C61 C62 0.0(6) . . . . ?
C60 C61 C62 C63 0.5(6) . . . . ?
C61 C62 C63 C58 -1.2(6) . . . . ?
C59 C58 C63 C62 1.4(5) . . . . ?
C57 C58 C63 C62 -178.1(3) . . . . ?
O1 Fe1 O22 C70 -178.8(3) . . . . ?
O4 Fe1 O22 C70 96(4) . . . . ?
O6 Fe1 O22 C70 -83.2(3) . . . . ?
O8 Fe1 O22 C70 89.2(3) . . . . ?
N1 Fe1 O22 C70 4.0(3) . . . . ?
Fe3 Fe1 O22 C70 163.4(3) . . . . ?
O1 Fe1 O22 Fe3 17.78(9) . . . . ?
O4 Fe1 O22 Fe3 -68(4) . . . . ?
O6 Fe1 O22 Fe3 113.40(10) . . . . ?
O8 Fe1 O22 Fe3 -74.19(10) . . . . ?
N1 Fe1 O22 Fe3 -159.38(11) . . . . ?
O1 Fe3 O22 C70 -179.2(3) . . . . ?
O23 Fe3 O22 C70 52.0(12) . . . . ?
O25 Fe3 O22 C70 86.8(3) . . . . ?
O9 Fe3 O22 C70 -90.0(3) . . . . ?
O21 Fe3 O22 C70 -1.0(3) . . . . ?
Fe1 Fe3 O22 C70 -161.9(4) . . . . ?
O1 Fe3 O22 Fe1 -17.32(9) . . . . ?
O23 Fe3 O22 Fe1 -146.1(11) . . . . ?
O25 Fe3 O22 Fe1 -111.27(9) . . . . ?
O9 Fe3 O22 Fe1 71.96(10) . . . . ?
O21 Fe3 O22 Fe1 160.90(10) . . . . ?
O1 Fe1 N1 C64 139.3(4) . . . . ?
O22 Fe1 N1 C64 153.7(2) . . . . ?
O4 Fe1 N1 C64 -25.0(2) . . . . ?
O6 Fe1 N1 C64 -113.6(2) . . . . ?
O8 Fe1 N1 C64 62.3(2) . . . . ?
Fe3 Fe1 N1 C64 136.3(2) . . . . ?
O1 Fe1 N1 C68 -40.2(6) . . . . ?
O22 Fe1 N1 C68 -25.8(3) . . . . ?
O4 Fe1 N1 C68 155.5(3) . . . . ?
O6 Fe1 N1 C68 66.9(3) . . . . ?
O8 Fe1 N1 C68 -117.2(3) . . . . ?
Fe3 Fe1 N1 C68 -43.2(3) . . . . ?
C68 N1 C64 C65 -2.3(5) . . . . ?
Fe1 N1 C64 C65 178.2(3) . . . . ?
N1 C64 C65 C66 1.7(6) . . . . ?
C64 C65 C66 C67 0.4(6) . . . . ?
C65 C66 C67 C68 -1.7(7) . . . . ?
C64 N1 C68 C67 0.9(5) . . . . ?
Fe1 N1 C68 C67 -179.6(3) . . . . ?
C64 N1 C68 C69 -178.1(3) . . . . ?
Fe1 N1 C68 C69 1.4(4) . . . . ?
C66 C67 C68 N1 1.1(6) . . . . ?
C66 C67 C68 C69 -180.0(4) . . . . ?
N1 C68 C69 C70 52.2(5) . . . . ?
C67 C68 C69 C70 -126.8(4) . . . . ?
Fe1 O22 C70 C69 38.2(4) . . . . ?
Fe3 O22 C70 C69 -164.9(2) . . . . ?
C68 C69 C70 O22 -72.8(4) . . . . ?
O3 Fe6 O23 C77 -92.4(3) . . . . ?
O24 Fe6 O23 C77 -176.5(10) . . . . ?
O25 Fe6 O23 C77 173.5(3) . . . . ?
O19 Fe6 O23 C77 -2.3(3) . . . . ?
O20 Fe6 O23 C77 85.5(3) . . . . ?
Fe4 Fe6 O23 C77 -80.0(3) . . . . ?
O3 Fe6 O23 Fe3 113.25(10) . . . . ?
O24 Fe6 O23 Fe3 29.1(11) . . . . ?
O25 Fe6 O23 Fe3 19.09(10) . . . . ?
O19 Fe6 O23 Fe3 -156.71(11) . . . . ?
O20 Fe6 O23 Fe3 -68.84(11) . . . . ?
Fe4 Fe6 O23 Fe3 125.65(8) . . . . ?
O1 Fe3 O23 C77 93.0(2) . . . . ?
O22 Fe3 O23 C77 -139.1(10) . . . . ?
O25 Fe3 O23 C77 -174.6(3) . . . . ?
O9 Fe3 O23 C77 2.9(2) . . . . ?
O21 Fe3 O23 C77 -86.3(2) . . . . ?
Fe1 Fe3 O23 C77 78.5(3) . . . . ?
O1 Fe3 O23 Fe6 -111.51(10) . . . . ?
O22 Fe3 O23 Fe6 16.3(12) . . . . ?
O25 Fe3 O23 Fe6 -19.12(9) . . . . ?
O9 Fe3 O23 Fe6 158.35(11) . . . . ?
O21 Fe3 O23 Fe6 69.14(11) . . . . ?
Fe1 Fe3 O23 Fe6 -126.05(8) . . . . ?
C75 N2 C71 C72 2.8(7) . . . . ?
N2 C71 C72 C73 -6.2(8) . . . . ?
C71 C72 C73 C74 4.1(8) . . . . ?
C72 C73 C74 C75 0.5(8) . . . . ?
C71 N2 C75 C74 2.6(6) . . . . ?
C71 N2 C75 C76 -174.2(4) . . . . ?
C73 C74 C75 N2 -4.2(7) . . . . ?
C73 C74 C75 C76 172.3(5) . . . . ?
N2 C75 C76 C77 -170.8(4) . . . . ?
C74 C75 C76 C77 12.4(6) . . . . ?
Fe6 O23 C77 C76 -73.9(4) . . . . ?
Fe3 O23 C77 C76 75.4(4) . . . . ?
C75 C76 C77 O23 -178.5(3) . . . . ?
O3 Fe6 O24 C84 174.3(3) . . . . ?
O23 Fe6 O24 C84 -100.6(11) . . . . ?
O25 Fe6 O24 C84 -90.8(3) . . . . ?
O19 Fe6 O24 C84 85.2(3) . . . . ?
O20 Fe6 O24 C84 -2.5(3) . . . . ?
Fe4 Fe6 O24 C84 157.2(3) . . . . ?
O3 Fe6 O24 Fe4 17.12(8) . . . . ?
O23 Fe6 O24 Fe4 102.2(11) . . . . ?
O25 Fe6 O24 Fe4 112.04(9) . . . . ?
O19 Fe6 O24 Fe4 -71.99(9) . . . . ?
O20 Fe6 O24 Fe4 -159.71(9) . . . . ?
O3 Fe4 O24 C84 -176.5(3) . . . . ?
O16 Fe4 O24 C84 87.5(3) . . . . ?
O14 Fe4 O24 C84 -99.4(14) . . . . ?
O18 Fe4 O24 C84 -83.9(3) . . . . ?
N3 Fe4 O24 C84 5.9(3) . . . . ?
Fe6 Fe4 O24 C84 -158.8(3) . . . . ?
O3 Fe4 O24 Fe6 -17.70(9) . . . . ?
O16 Fe4 O24 Fe6 -113.71(9) . . . . ?
O14 Fe4 O24 Fe6 59.4(14) . . . . ?
O18 Fe4 O24 Fe6 74.89(9) . . . . ?
N3 Fe4 O24 Fe6 164.68(10) . . . . ?
O3 Fe4 N3 C78 137.8(5) . . . . ?
O24 Fe4 N3 C78 152.0(2) . . . . ?
O16 Fe4 N3 C78 57.9(2) . . . . ?
O14 Fe4 N3 C78 -31.6(2) . . . . ?
O18 Fe4 N3 C78 -116.7(2) . . . . ?
Fe6 Fe4 N3 C78 165.5(2) . . . . ?
O3 Fe4 N3 C82 -32.8(7) . . . . ?
O24 Fe4 N3 C82 -18.6(3) . . . . ?
O16 Fe4 N3 C82 -112.7(3) . . . . ?
O14 Fe4 N3 C82 157.9(3) . . . . ?
O18 Fe4 N3 C82 72.7(3) . . . . ?
Fe6 Fe4 N3 C82 -5.1(3) . . . . ?
C82 N3 C78 C79 -0.8(5) . . . . ?
Fe4 N3 C78 C79 -171.8(3) . . . . ?
N3 C78 C79 C80 0.3(6) . . . . ?
C78 C79 C80 C81 0.6(7) . . . . ?
C79 C80 C81 C82 -1.1(7) . . . . ?
C78 N3 C82 C81 0.3(5) . . . . ?
Fe4 N3 C82 C81 170.7(3) . . . . ?
C78 N3 C82 C83 179.9(3) . . . . ?
Fe4 N3 C82 C83 -9.7(4) . . . . ?
C80 C81 C82 N3 0.6(6) . . . . ?
C80 C81 C82 C83 -178.9(4) . . . . ?
N3 C82 C83 C84 58.7(4) . . . . ?
C81 C82 C83 C84 -121.7(4) . . . . ?
Fe6 O24 C84 C83 -118.2(3) . . . . ?
Fe4 O24 C84 C83 32.4(4) . . . . ?
C82 C83 C84 O24 -70.0(4) . . . . ?
O1 Fe3 O25 C91 -98.2(2) . . . . ?
O23 Fe3 O25 C91 158.5(2) . . . . ?
O22 Fe3 O25 C91 -18.4(2) . . . . ?
O9 Fe3 O25 C91 147.3(4) . . . . ?
O21 Fe3 O25 C91 67.0(2) . . . . ?
Fe1 Fe3 O25 C91 -60.5(2) . . . . ?
O1 Fe3 O25 Fe6 121.61(9) . . . . ?
O23 Fe3 O25 Fe6 18.31(9) . . . . ?
O22 Fe3 O25 Fe6 -158.57(9) . . . . ?
O9 Fe3 O25 Fe6 7.1(4) . . . . ?
O21 Fe3 O25 Fe6 -73.20(10) . . . . ?
Fe1 Fe3 O25 Fe6 159.31(5) . . . . ?
O3 Fe6 O25 C91 104.9(2) . . . . ?
O23 Fe6 O25 C91 -156.4(3) . . . . ?
O24 Fe6 O25 C91 24.5(2) . . . . ?
O19 Fe6 O25 C91 -136.0(4) . . . . ?
O20 Fe6 O25 C91 -64.0(2) . . . . ?
Fe4 Fe6 O25 C91 66.8(2) . . . . ?
O3 Fe6 O25 Fe3 -117.10(9) . . . . ?
O23 Fe6 O25 Fe3 -18.39(9) . . . . ?
O24 Fe6 O25 Fe3 162.52(9) . . . . ?
O19 Fe6 O25 Fe3 2.0(5) . . . . ?
O20 Fe6 O25 Fe3 74.00(9) . . . . ?
Fe4 Fe6 O25 Fe3 -155.18(5) . . . . ?
C89 N4 C85 C86 0.6(7) . . . . ?
N4 C85 C86 C87 -1.5(8) . . . . ?
C85 C86 C87 C88 -0.3(9) . . . . ?
C86 C87 C88 C89 3.0(9) . . . . ?
C87 C88 C89 N4 -4.0(7) . . . . ?
C87 C88 C89 C90 178.0(5) . . . . ?
C85 N4 C89 C88 2.3(7) . . . . ?
C85 N4 C89 C90 -179.9(4) . . . . ?
C88 C89 C90 C91 -59.4(5) . . . . ?
N4 C89 C90 C91 122.6(4) . . . . ?
Fe3 O25 C91 C90 146.3(2) . . . . ?
Fe6 O25 C91 C90 -84.1(3) . . . . ?
C89 C90 C91 O25 -178.1(3) . . . . ?
N7D N7D C96D C97D 139(79) 2_576 . . . ?
